data_4302649
loop_
_publ_author_name
'Piotr Sobota'
'Anna Dr\;ag-Jarz\;abek'
'\/Lukasz John'
'J\'ozef Utko'
'Lucjan B. Jerzykiewicz'
'Marek Duczmal'

_publ_section_title
;
Cyclopentadienyl/Alkoxo Ligand Exchange in Group 4 Metallocenes: A
Convenient Route to Heterometallic Species
;
_journal_name_full 'Inorganic Chemistry'
_journal_page_first 6584
_journal_page_last 6593
_journal_paper_doi 10.1021/ic900498x
_journal_volume 48
_journal_year 2009
_chemical_formula_moiety 'C36 H86 Cl4 O25 Sr4 Ti2'
_chemical_formula_sum 'C36 H86 Cl4 O25 Sr4 Ti2'
_chemical_formula_weight 1507.13
_chemical_name_systematic
;
 ?
;
_space_group_IT_number 14
_symmetry_cell_setting monoclinic
_symmetry_Int_Tables_number 14
_symmetry_space_group_name_Hall '-P 2yn'
_symmetry_space_group_name_H-M 'P 1 21/n 1'
_atom_sites_solution_hydrogens geom
_atom_sites_solution_primary direct
_atom_sites_solution_secondary difmap
_audit_creation_method SHELXL-97
_cell_angle_alpha 90.00
_cell_angle_beta 94.15(2)
_cell_angle_gamma 90.00
_cell_formula_units_Z 2
_cell_length_a 12.167(4)
_cell_length_b 12.635(4)
_cell_length_c 19.566(5)
_cell_measurement_reflns_used 5461
_cell_measurement_temperature 100(2)
_cell_measurement_theta_max 30
_cell_measurement_theta_min 3
_cell_volume 3000.0(16)
_computing_cell_refinement
;
CrysAlis RED. Version 1.171.31 Oxford Diffraction, 2006)
;
_computing_data_collection
;
CrysAlis CCD. Version 1.171.31 (Oxford Diffraction, 2006)
;
_computing_data_reduction
;
CrysAlis RED. Version 1.171.31 (Oxford Diffraction, 2006)
;
_computing_molecular_graphics ' DIAMOND. Version 3.1e. (Brandenburg, K.  2007)'
_computing_publication_material
;
SHELXTL. Version 6.14 (Bruker, 2003)
Platon Version 1.081 (Spek, A. L. 2005)
enCIFer Version 1.2, (Allen <i>et al.</i>,  2004)
publCIF Version 1.0_c  (Westrip, S. P. 2007)
;
_computing_structure_refinement 'SHELXTL. Version 6.14 (Bruker, 2003)'
_computing_structure_solution 'SHELXTL. Version 6.14 (Bruker, 2003)'
_diffrn_ambient_temperature 100(2)
_diffrn_detector_area_resol_mean 8.3359
_diffrn_measured_fraction_theta_full 0.994
_diffrn_measured_fraction_theta_max 0.994
_diffrn_measurement_device_type 'Kuma KM-4 CCD kappa-axis diffractometer'
_diffrn_measurement_method \w
_diffrn_radiation_monochromator graphite
_diffrn_radiation_source 'fine-focus sealed tube'
_diffrn_radiation_type MoK\a
_diffrn_radiation_wavelength 0.71073
_diffrn_reflns_av_R_equivalents 0.1082
_diffrn_reflns_av_sigmaI/netI 0.1055
_diffrn_reflns_limit_h_max 16
_diffrn_reflns_limit_h_min -16
_diffrn_reflns_limit_k_max 16
_diffrn_reflns_limit_k_min -17
_diffrn_reflns_limit_l_max 26
_diffrn_reflns_limit_l_min -20
_diffrn_reflns_number 40705
_diffrn_reflns_theta_full 29.11
_diffrn_reflns_theta_max 29.11
_diffrn_reflns_theta_min 2.60
_exptl_absorpt_coefficient_mu 4.034
_exptl_absorpt_correction_T_max 0.621
_exptl_absorpt_correction_T_min 0.472
_exptl_absorpt_correction_type analytical
_exptl_absorpt_process_details
;
CrysAlis CCD. Version 1.171.31 (Oxford Diffraction Ltd., 2006)
Analytical numeric absorption correction using a multifaceted crystal
model based on expressions derived by R.C. Clark & J.S.
Comput. Phys. Commun. (1998). 111, 243.
;
_exptl_crystal_colour colorless
_exptl_crystal_density_diffrn 1.668
_exptl_crystal_density_method 'not measured'
_exptl_crystal_description block
_exptl_crystal_F_000 1532
_exptl_crystal_size_max 0.44
_exptl_crystal_size_mid 0.20
_exptl_crystal_size_min 0.13
_refine_diff_density_max 1.097
_refine_diff_density_min -0.898
_refine_diff_density_rms 0.132
_refine_ls_extinction_method none
_refine_ls_goodness_of_fit_ref 0.964
_refine_ls_hydrogen_treatment mixed
_refine_ls_matrix_type full
_refine_ls_number_parameters 335
_refine_ls_number_reflns 8011
_refine_ls_number_restraints 0
_refine_ls_restrained_S_all 0.964
_refine_ls_R_factor_all 0.1053
_refine_ls_R_factor_gt 0.0466
_refine_ls_shift/su_max 0.001
_refine_ls_shift/su_mean 0.000
_refine_ls_structure_factor_coef Fsqd
_refine_ls_weighting_details 'calc w=1/[\s^2^(Fo^2^)+(0.0398P)^2^+0.0000P] where P=(Fo^2^+2Fc^2^)/3'
_refine_ls_weighting_scheme calc
_refine_ls_wR_factor_gt 0.0770
_refine_ls_wR_factor_ref 0.0938
_reflns_number_gt 4841
_reflns_number_total 8011
_reflns_threshold_expression >2sigma(I)
_cod_data_source_file ic900498x_si_001_4.cif
_cod_data_source_block CCDC720273
_cod_depositor_comments
;
The following automatic conversions were performed:
'_symmetry_cell_setting' value 'Monoclinic' changed to 'monoclinic'
according to '/home/saulius/struct/CIF-dictionaries/cif_core.dic'
dictionary named 'cif_core.dic' version 2.4.1 from 2010-06-29.

Automatic conversion script
Id: cif_fix_enum 1527 2010-12-29 10:47:43Z saulius 
;
_cod_original_sg_symbol_H-M 'P 21/n'
_cod_database_code 4302649

loop_
_symmetry_equiv_pos_site_id
_symmetry_equiv_pos_as_xyz
1 x,y,z
2 1/2-x,1/2+y,1/2-z
3 -x,-y,-z
4 1/2+x,1/2-y,1/2+z

loop_
_atom_site_label
_atom_site_type_symbol
_atom_site_fract_x
_atom_site_fract_y
_atom_site_fract_z
_atom_site_U_iso_or_equiv
_atom_site_adp_type
_atom_site_occupancy
_atom_site_symmetry_multiplicity
_atom_site_calc_flag
_atom_site_refinement_flags
_atom_site_disorder_assembly
_atom_site_disorder_group
Ti1 Ti 0.57497(6) 0.94219(5) -0.07452(4) 0.01637(16) Uani 1 1 d . . .
Sr1 Sr 0.33762(3) 0.83026(3) -0.014940(19) 0.01719(9) Uani 1 1 d . . .
Sr2 Sr 0.63357(3) 0.88203(3) 0.091357(19) 0.01720(9) Uani 1 1 d . . .
Cl1 Cl 0.31531(9) 0.62478(8) 0.04282(5) 0.0278(2) Uani 1 1 d . . .
Cl2 Cl 0.84196(8) 0.91853(9) 0.16551(5) 0.0265(2) Uani 1 1 d . A .
O1 O 0.5000 1.0000 0.0000 0.0174(8) Uani 1 2 d S . .
O11 O 0.7096(2) 0.9730(2) -0.01236(13) 0.0169(6) Uani 1 1 d . . .
C11 C 0.8207(3) 0.9547(3) -0.0278(2) 0.0188(9) Uani 1 1 d . . .
H11A H 0.8270 0.8827 -0.0471 0.023 Uiso 1 1 calc R A .
H11B H 0.8692 0.9584 0.0150 0.023 Uiso 1 1 calc R . .
C12 C 0.8592(3) 1.0350(3) -0.0785(2) 0.0224(9) Uani 1 1 d . A .
H12A H 0.9388 1.0251 -0.0839 0.027 Uiso 1 1 calc R . .
H12B H 0.8189 1.0240 -0.1238 0.027 Uiso 1 1 calc R . .
O10 O 0.8400(2) 1.1401(2) -0.05504(13) 0.0206(6) Uani 1 1 d . . .
C13 C 0.8977(4) 1.2152(4) -0.0946(2) 0.0339(11) Uani 1 1 d . A .
H13A H 0.8833 1.2871 -0.0786 0.051 Uiso 1 1 calc R . .
H13B H 0.8721 1.2089 -0.1431 0.051 Uiso 1 1 calc R . .
H13C H 0.9770 1.2009 -0.0891 0.051 Uiso 1 1 calc R . .
O21 O 0.5545(2) 0.80596(19) -0.02468(13) 0.0191(6) Uani 1 1 d . A .
C22 C 0.6249(5) 0.6403(4) 0.0227(3) 0.0269(15) Uiso 0.803(9) 1 d P A 1
H22A H 0.5578 0.6306 0.0477 0.032 Uiso 0.803(9) 1 calc PR A 1
H22B H 0.6524 0.5697 0.0103 0.032 Uiso 0.803(9) 1 calc PR A 1
C21 C 0.5983(4) 0.7041(3) -0.0406(2) 0.0296(10) Uani 0.803(9) 1 d P A 1
H21A H 0.6659 0.7136 -0.0652 0.036 Uiso 0.803(9) 1 calc PR A 1
H21B H 0.5439 0.6654 -0.0712 0.036 Uiso 0.803(9) 1 calc PR A 1
C22A C 0.7024(17) 0.6759(17) -0.0193(10) 0.022(6) Uiso 0.197(9) 1 d P A 2
H22C H 0.7568 0.7209 -0.0408 0.026 Uiso 0.197(9) 1 calc PR A 2
H22D H 0.7165 0.6009 -0.0303 0.026 Uiso 0.197(9) 1 calc PR A 2
C21A C 0.5983(4) 0.7041(3) -0.0406(2) 0.0296(10) Uani 0.197(9) 1 d P A 2
H21C H 0.5487 0.6504 -0.0225 0.036 Uiso 0.197(9) 1 calc PR A 2
H21D H 0.5917 0.6971 -0.0911 0.036 Uiso 0.197(9) 1 calc PR A 2
O20 O 0.7081(3) 0.6951(2) 0.06575(16) 0.0360(8) Uani 1 1 d . A .
C23 C 0.8172(4) 0.6595(4) 0.0659(3) 0.0452(14) Uani 1 1 d . . .
H23A H 0.8185 0.5820 0.0678 0.068 Uiso 1 1 calc R A .
H23B H 0.8602 0.6882 0.1060 0.068 Uiso 1 1 calc R . .
H23C H 0.8493 0.6834 0.0241 0.068 Uiso 1 1 calc R . .
O31 O 0.4261(2) 0.9064(2) 0.10720(13) 0.0174(6) Uani 1 1 d . . .
C31 C 0.4008(3) 0.8776(3) 0.1744(2) 0.0239(9) Uani 1 1 d . A .
H31A H 0.3198 0.8762 0.1769 0.029 Uiso 1 1 calc R . .
H31B H 0.4315 0.9312 0.2074 0.029 Uiso 1 1 calc R . .
C32 C 0.4479(3) 0.7704(3) 0.1937(2) 0.0244(9) Uani 1 1 d . . .
H32A H 0.4279 0.7506 0.2402 0.029 Uiso 1 1 calc R A .
H32B H 0.4176 0.7162 0.1610 0.029 Uiso 1 1 calc R . .
O30 O 0.5651(2) 0.7754(2) 0.19212(14) 0.0268(7) Uani 1 1 d . A .
C33 C 0.6175(4) 0.6783(4) 0.2142(2) 0.0394(13) Uani 1 1 d . . .
H33A H 0.6016 0.6636 0.2616 0.059 Uiso 1 1 calc R A .
H33B H 0.6974 0.6848 0.2114 0.059 Uiso 1 1 calc R . .
H33C H 0.5895 0.6203 0.1846 0.059 Uiso 1 1 calc R . .
O41 O 0.5781(2) 1.0731(2) 0.11953(13) 0.0164(6) Uani 1 1 d . . .
C41 C 0.6077(3) 1.1206(3) 0.18411(19) 0.0212(9) Uani 1 1 d . . .
H41A H 0.6855 1.1034 0.1978 0.025 Uiso 1 1 calc R A .
H41B H 0.5617 1.0899 0.2188 0.025 Uiso 1 1 calc R . .
C42 C 0.5938(3) 1.2394(3) 0.1839(2) 0.0232(9) Uani 1 1 d . A .
H42A H 0.5147 1.2577 0.1764 0.028 Uiso 1 1 calc R . .
H42B H 0.6219 1.2689 0.2287 0.028 Uiso 1 1 calc R . .
O40 O 0.6534(2) 1.2838(2) 0.13048(13) 0.0227(6) Uani 1 1 d . . .
C43 C 0.6646(4) 1.3965(3) 0.1379(2) 0.0275(10) Uani 1 1 d . A .
H43A H 0.6996 1.4255 0.0984 0.041 Uiso 1 1 calc R . .
H43B H 0.7102 1.4125 0.1800 0.041 Uiso 1 1 calc R . .
H43C H 0.5916 1.4284 0.1404 0.041 Uiso 1 1 calc R . .
O51 O 0.6463(2) 0.8866(2) -0.14350(13) 0.0202(6) Uani 1 1 d . . .
C51 C 0.6978(3) 0.8261(3) -0.1937(2) 0.0256(10) Uani 1 1 d . A .
H51A H 0.6459 0.7708 -0.2117 0.031 Uiso 1 1 calc R . .
H51B H 0.7633 0.7901 -0.1715 0.031 Uiso 1 1 calc R . .
C52 C 0.7327(3) 0.8917(3) -0.2524(2) 0.0248(9) Uani 1 1 d . . .
H52A H 0.7456 0.8454 -0.2918 0.030 Uiso 1 1 calc R A .
H52B H 0.6739 0.9428 -0.2668 0.030 Uiso 1 1 calc R . .
O50 O 0.8307(3) 0.9466(2) -0.23130(15) 0.0325(8) Uani 1 1 d . A .
C53 C 0.8627(4) 1.0214(4) -0.2805(2) 0.0433(13) Uani 1 1 d . . .
H53A H 0.9324 1.0547 -0.2640 0.065 Uiso 1 1 calc R A .
H53B H 0.8055 1.0757 -0.2875 0.065 Uiso 1 1 calc R . .
H53C H 0.8722 0.9852 -0.3240 0.065 Uiso 1 1 calc R . .
O61 O 0.1619(2) 0.8612(2) -0.09992(16) 0.0253(7) Uani 1 1 d . . .
H61 H 0.159(4) 0.917(4) -0.110(2) 0.030 Uiso 1 1 d . . .
C61 C 0.0516(3) 0.8208(3) -0.0972(2) 0.0243(9) Uani 1 1 d . . .
H61A H 0.0027 0.8518 -0.1346 0.029 Uiso 1 1 calc R . .
H61B H 0.0223 0.8396 -0.0529 0.029 Uiso 1 1 calc R . .
C62 C 0.0559(3) 0.7026(3) -0.1048(2) 0.0275(10) Uani 1 1 d . . .
H62A H 0.0822 0.6833 -0.1499 0.033 Uiso 1 1 calc R . .
H62B H 0.1065 0.6712 -0.0684 0.033 Uiso 1 1 calc R . .
O60 O -0.0543(2) 0.6652(3) -0.09935(17) 0.0361(8) Uani 1 1 d . . .
C63 C -0.0588(4) 0.5525(4) -0.1006(3) 0.0423(13) Uani 1 1 d . . .
H63A H -0.1343 0.5292 -0.0946 0.063 Uiso 1 1 calc R . .
H63B H -0.0091 0.5240 -0.0634 0.063 Uiso 1 1 calc R . .
H63C H -0.0360 0.5268 -0.1447 0.063 Uiso 1 1 calc R . .

loop_
_atom_site_aniso_label
_atom_site_aniso_U_11
_atom_site_aniso_U_22
_atom_site_aniso_U_33
_atom_site_aniso_U_23
_atom_site_aniso_U_13
_atom_site_aniso_U_12
Ti1 0.0137(4) 0.0138(4) 0.0219(4) -0.0003(3) 0.0031(3) -0.0001(3)
Sr1 0.01505(19) 0.01478(19) 0.0219(2) -0.00045(16) 0.00263(15) -0.00063(15)
Sr2 0.01489(18) 0.01527(19) 0.0215(2) 0.00068(16) 0.00200(14) 0.00045(15)
Cl1 0.0336(6) 0.0170(5) 0.0335(6) 0.0008(5) 0.0073(5) -0.0018(5)
Cl2 0.0191(5) 0.0279(6) 0.0319(6) 0.0056(5) -0.0028(4) -0.0017(4)
O1 0.0128(19) 0.017(2) 0.023(2) 0.0019(16) 0.0017(16) 0.0014(16)
O11 0.0090(13) 0.0149(14) 0.0271(15) 0.0015(12) 0.0031(11) 0.0003(11)
C11 0.0072(19) 0.024(2) 0.026(2) -0.0035(17) -0.0003(16) 0.0022(16)
C12 0.015(2) 0.022(2) 0.030(2) -0.0003(18) 0.0028(18) -0.0001(17)
O10 0.0233(15) 0.0183(15) 0.0208(14) 0.0002(11) 0.0057(12) -0.0026(12)
C13 0.030(3) 0.026(2) 0.047(3) 0.002(2) 0.016(2) -0.003(2)
O21 0.0184(14) 0.0103(14) 0.0288(15) 0.0000(11) 0.0022(12) 0.0033(11)
C21 0.037(3) 0.018(2) 0.033(3) -0.0030(19) 0.002(2) 0.007(2)
C21A 0.037(3) 0.018(2) 0.033(3) -0.0030(19) 0.002(2) 0.007(2)
O20 0.0302(18) 0.0260(18) 0.050(2) -0.0080(15) -0.0110(16) 0.0126(14)
C23 0.027(3) 0.030(3) 0.079(4) -0.005(3) 0.012(3) 0.000(2)
O31 0.0152(14) 0.0153(14) 0.0222(14) -0.0006(11) 0.0036(11) -0.0026(11)
C31 0.021(2) 0.025(2) 0.027(2) 0.0077(19) 0.0080(18) 0.0028(19)
C32 0.018(2) 0.026(2) 0.030(2) 0.0002(19) 0.0052(18) -0.0024(18)
O30 0.0183(15) 0.0289(17) 0.0337(17) 0.0119(14) 0.0056(13) 0.0070(13)
C33 0.039(3) 0.044(3) 0.036(3) 0.021(2) 0.008(2) 0.021(2)
O41 0.0161(14) 0.0156(14) 0.0171(14) -0.0024(11) -0.0013(11) -0.0018(11)
C41 0.019(2) 0.027(2) 0.018(2) -0.0001(18) -0.0006(16) -0.0026(18)
C42 0.024(2) 0.019(2) 0.028(2) -0.0046(18) 0.0093(18) -0.0021(17)
O40 0.0273(16) 0.0174(15) 0.0241(15) -0.0032(12) 0.0059(12) -0.0017(13)
C43 0.032(3) 0.018(2) 0.033(2) -0.0069(19) 0.007(2) -0.0072(19)
O51 0.0185(15) 0.0162(15) 0.0264(15) -0.0028(12) 0.0048(12) 0.0005(12)
C51 0.024(2) 0.019(2) 0.035(2) -0.0076(19) 0.0094(19) -0.0004(18)
C52 0.022(2) 0.028(3) 0.025(2) 0.0015(19) 0.0049(18) 0.0021(19)
O50 0.0342(19) 0.0310(18) 0.0335(18) -0.0039(14) 0.0110(14) -0.0133(15)
C53 0.057(4) 0.032(3) 0.043(3) -0.006(2) 0.020(3) -0.016(3)
O61 0.0161(15) 0.0223(17) 0.0377(18) -0.0005(14) 0.0035(13) -0.0004(13)
C61 0.018(2) 0.028(2) 0.028(2) -0.0034(19) 0.0021(18) 0.0004(18)
C62 0.023(2) 0.020(2) 0.039(3) -0.0029(19) 0.002(2) -0.0023(18)
O60 0.0225(17) 0.0288(18) 0.057(2) -0.0006(16) 0.0028(15) -0.0086(14)
C63 0.043(3) 0.040(3) 0.044(3) -0.003(2) 0.001(2) -0.017(3)

loop_
_atom_type_symbol
_atom_type_description
_atom_type_scat_dispersion_real
_atom_type_scat_dispersion_imag
_atom_type_scat_source
C C 0.0033 0.0016 'International Tables Vol C Tables 4.2.6.8 and 6.1.1.4'
H H 0.0000 0.0000 'International Tables Vol C Tables 4.2.6.8 and 6.1.1.4'
O O 0.0106 0.0060 'International Tables Vol C Tables 4.2.6.8 and 6.1.1.4'
Cl Cl 0.1484 0.1585 'International Tables Vol C Tables 4.2.6.8 and 6.1.1.4'
Sr Sr -1.5307 3.2498 'International Tables Vol C Tables 4.2.6.8 and 6.1.1.4'
Ti Ti 0.2776 0.4457 'International Tables Vol C Tables 4.2.6.8 and 6.1.1.4'

loop_
_geom_angle_atom_site_label_1
_geom_angle_atom_site_label_2
_geom_angle_atom_site_label_3
_geom_angle
_geom_angle_site_symmetry_1
_geom_angle_site_symmetry_3
_geom_angle_publ_flag
O51 Ti1 O1 179.14(10) . . ?
O51 Ti1 O21 96.52(12) . . ?
O1 Ti1 O21 82.80(8) . . ?
O51 Ti1 O11 96.51(12) . . ?
O1 Ti1 O11 82.97(8) . . ?
O21 Ti1 O11 89.79(11) . . ?
O51 Ti1 O41 96.64(12) . 3_675 ?
O1 Ti1 O41 83.88(8) . 3_675 ?
O21 Ti1 O41 89.26(11) . 3_675 ?
O11 Ti1 O41 166.83(11) . 3_675 ?
O51 Ti1 O31 97.16(12) . 3_675 ?
O1 Ti1 O31 83.53(8) . 3_675 ?
O21 Ti1 O31 166.28(11) . 3_675 ?
O11 Ti1 O31 89.67(11) . 3_675 ?
O41 Ti1 O31 88.15(11) 3_675 3_675 ?
O51 Ti1 Sr2 123.80(9) . . ?
O1 Ti1 Sr2 55.35(2) . . ?
O21 Ti1 Sr2 50.23(8) . . ?
O11 Ti1 Sr2 49.56(8) . . ?
O41 Ti1 Sr2 121.78(8) 3_675 . ?
O31 Ti1 Sr2 121.13(8) 3_675 . ?
O51 Ti1 Sr2 125.76(9) . 3_675 ?
O1 Ti1 Sr2 55.09(2) . 3_675 ?
O21 Ti1 Sr2 119.66(8) . 3_675 ?
O11 Ti1 Sr2 120.47(8) . 3_675 ?
O41 Ti1 Sr2 49.74(7) 3_675 3_675 ?
O31 Ti1 Sr2 49.94(7) 3_675 3_675 ?
Sr2 Ti1 Sr2 110.44(3) . 3_675 ?
O51 Ti1 Sr1 123.24(9) . . ?
O1 Ti1 Sr1 56.66(2) . . ?
O21 Ti1 Sr1 49.78(8) . . ?
O11 Ti1 Sr1 122.34(8) . . ?
O41 Ti1 Sr1 49.09(7) 3_675 . ?
O31 Ti1 Sr1 120.24(8) 3_675 . ?
Sr2 Ti1 Sr1 73.06(3) . . ?
Sr2 Ti1 Sr1 70.40(3) 3_675 . ?
O51 Ti1 Sr1 123.45(9) . 3_675 ?
O1 Ti1 Sr1 56.64(2) . 3_675 ?
O21 Ti1 Sr1 120.51(8) . 3_675 ?
O11 Ti1 Sr1 47.98(7) . 3_675 ?
O41 Ti1 Sr1 122.51(8) 3_675 3_675 ?
O31 Ti1 Sr1 51.14(8) 3_675 3_675 ?
Sr2 Ti1 Sr1 70.51(2) . 3_675 ?
Sr2 Ti1 Sr1 72.91(3) 3_675 3_675 ?
Sr1 Ti1 Sr1 113.30(2) . 3_675 ?
O11 Sr1 O61 78.93(9) 3_675 . ?
O11 Sr1 O41 79.80(8) 3_675 3_675 ?
O61 Sr1 O41 77.68(9) . 3_675 ?
O11 Sr1 O10 64.11(8) 3_675 3_675 ?
O61 Sr1 O10 69.71(9) . 3_675 ?
O41 Sr1 O10 134.77(8) 3_675 3_675 ?
O11 Sr1 O21 110.84(8) 3_675 . ?
O61 Sr1 O21 136.84(9) . . ?
O41 Sr1 O21 63.87(8) 3_675 . ?
O10 Sr1 O21 153.14(8) 3_675 . ?
O11 Sr1 O40 134.74(8) 3_675 3_675 ?
O61 Sr1 O40 68.33(9) . 3_675 ?
O41 Sr1 O40 63.69(8) 3_675 3_675 ?
O10 Sr1 O40 126.20(8) 3_675 3_675 ?
O21 Sr1 O40 77.20(8) . 3_675 ?
O11 Sr1 O31 64.14(8) 3_675 . ?
O61 Sr1 O31 138.62(9) . . ?
O41 Sr1 O31 111.34(8) 3_675 . ?
O10 Sr1 O31 77.49(8) 3_675 . ?
O21 Sr1 O31 76.94(8) . . ?
O40 Sr1 O31 152.72(8) 3_675 . ?
O11 Sr1 Cl1 139.08(6) 3_675 . ?
O61 Sr1 Cl1 106.76(7) . . ?
O41 Sr1 Cl1 141.08(6) 3_675 . ?
O10 Sr1 Cl1 79.67(6) 3_675 . ?
O21 Sr1 Cl1 92.66(6) . . ?
O40 Sr1 Cl1 81.73(7) 3_675 . ?
O31 Sr1 Cl1 90.96(6) . . ?
O11 Sr1 O1 55.78(6) 3_675 . ?
O61 Sr1 O1 117.76(7) . . ?
O41 Sr1 O1 56.07(6) 3_675 . ?
O10 Sr1 O1 114.41(6) 3_675 . ?
O21 Sr1 O1 55.06(6) . . ?
O40 Sr1 O1 114.19(6) 3_675 . ?
O31 Sr1 O1 55.29(5) . . ?
Cl1 Sr1 O1 135.47(3) . . ?
O11 Sr1 Ti1 83.24(6) 3_675 . ?
O61 Sr1 Ti1 112.42(7) . . ?
O41 Sr1 Ti1 34.95(6) 3_675 . ?
O10 Sr1 Ti1 146.62(6) 3_675 . ?
O21 Sr1 Ti1 34.83(6) . . ?
O40 Sr1 Ti1 81.46(6) 3_675 . ?
O31 Sr1 Ti1 82.30(6) . . ?
Cl1 Sr1 Ti1 127.29(3) . . ?
O1 Sr1 Ti1 33.356(14) . . ?
O11 Sr1 Ti1 34.75(6) 3_675 3_675 ?
O61 Sr1 Ti1 113.38(7) . 3_675 ?
O41 Sr1 Ti1 83.51(6) 3_675 3_675 ?
O10 Sr1 Ti1 81.70(6) 3_675 3_675 ?
O21 Sr1 Ti1 82.19(6) . 3_675 ?
O40 Sr1 Ti1 146.41(6) 3_675 3_675 ?
O31 Sr1 Ti1 35.20(6) . 3_675 ?
Cl1 Sr1 Ti1 125.81(3) . 3_675 ?
O1 Sr1 Ti1 33.345(16) . 3_675 ?
Ti1 Sr1 Ti1 66.70(2) . 3_675 ?
O11 Sr1 Sr2 39.69(6) 3_675 3_675 ?
O61 Sr1 Sr2 73.48(7) . 3_675 ?
O41 Sr1 Sr2 40.14(5) 3_675 3_675 ?
O10 Sr1 Sr2 99.33(6) 3_675 3_675 ?
O21 Sr1 Sr2 87.92(6) . 3_675 ?
O40 Sr1 Sr2 99.48(6) 3_675 3_675 ?
O31 Sr1 Sr2 88.10(6) . 3_675 ?
Cl1 Sr1 Sr2 178.75(3) . 3_675 ?
O1 Sr1 Sr2 44.290(15) . 3_675 ?
Ti1 Sr1 Sr2 53.376(16) . 3_675 ?
Ti1 Sr1 Sr2 53.18(2) 3_675 3_675 ?
O11 Sr1 H61 67.4(9) 3_675 . ?
O61 Sr1 H61 13.4(9) . . ?
O41 Sr1 H61 69.8(9) 3_675 . ?
O10 Sr1 H61 71.6(9) 3_675 . ?
O21 Sr1 H61 132.9(9) . . ?
O40 Sr1 H61 75.2(9) 3_675 . ?
O31 Sr1 H61 130.1(9) . . ?
Cl1 Sr1 H61 119.8(9) . . ?
O1 Sr1 H61 104.7(9) . . ?
Ti1 Sr1 H61 103.3(9) . . ?
Ti1 Sr1 H61 101.2(9) 3_675 . ?
Sr2 Sr1 H61 60.4(9) 3_675 . ?
O11 Sr2 O30 174.96(9) . . ?
O11 Sr2 O41 82.20(8) . . ?
O30 Sr2 O41 102.81(9) . . ?
O11 Sr2 O31 116.95(8) . . ?
O30 Sr2 O31 66.26(8) . . ?
O41 Sr2 O31 65.75(8) . . ?
O11 Sr2 O21 66.67(8) . . ?
O30 Sr2 O21 110.94(9) . . ?
O41 Sr2 O21 116.70(8) . . ?
O31 Sr2 O21 81.09(8) . . ?
O11 Sr2 O20 95.99(10) . . ?
O30 Sr2 O20 78.97(10) . . ?
O41 Sr2 O20 174.70(9) . . ?
O31 Sr2 O20 119.37(9) . . ?
O21 Sr2 O20 66.72(9) . . ?
O11 Sr2 O1 58.32(6) . . ?
O30 Sr2 O1 124.70(6) . . ?
O41 Sr2 O1 58.82(6) . . ?
O31 Sr2 O1 58.63(6) . . ?
O21 Sr2 O1 57.90(6) . . ?
O20 Sr2 O1 124.34(7) . . ?
O11 Sr2 Cl2 88.39(6) . . ?
O30 Sr2 Cl2 91.15(7) . . ?
O41 Sr2 Cl2 88.67(6) . . ?
O31 Sr2 Cl2 139.14(6) . . ?
O21 Sr2 Cl2 139.77(6) . . ?
O20 Sr2 Cl2 86.29(7) . . ?
O1 Sr2 Cl2 134.26(3) . . ?
O11 Sr2 C22 95.43(11) . . ?
O30 Sr2 C22 80.03(11) . . ?
O41 Sr2 C22 160.54(11) . . ?
O31 Sr2 C22 98.91(11) . . ?
O21 Sr2 C22 46.15(10) . . ?
O20 Sr2 C22 24.34(11) . . ?
O1 Sr2 C22 103.51(9) . . ?
Cl2 Sr2 C22 110.62(10) . . ?
O11 Sr2 Ti1 36.57(6) . . ?
O30 Sr2 Ti1 143.13(7) . . ?
O41 Sr2 Ti1 87.37(6) . . ?
O31 Sr2 Ti1 87.02(6) . . ?
O21 Sr2 Ti1 36.52(6) . . ?
O20 Sr2 Ti1 94.14(7) . . ?
O1 Sr2 Ti1 34.845(15) . . ?
Cl2 Sr2 Ti1 124.81(3) . . ?
C22 Sr2 Ti1 79.62(9) . . ?
O11 Sr2 C31 138.95(9) . . ?
O30 Sr2 C31 44.89(9) . . ?
O41 Sr2 C31 70.71(9) . . ?
O31 Sr2 C31 23.17(9) . . ?
O21 Sr2 C31 98.35(10) . . ?
O20 Sr2 C31 113.37(11) . . ?
O1 Sr2 C31 81.09(7) . . ?
Cl2 Sr2 C31 120.18(8) . . ?
C22 Sr2 C31 100.14(12) . . ?
Ti1 Sr2 C31 110.05(7) . . ?
O11 Sr2 Ti1 86.51(6) . 3_675 ?
O30 Sr2 Ti1 97.84(6) . 3_675 ?
O41 Sr2 Ti1 36.54(6) . 3_675 ?
O31 Sr2 Ti1 36.68(6) . 3_675 ?
O21 Sr2 Ti1 85.96(6) . 3_675 ?
O20 Sr2 Ti1 148.56(7) . 3_675 ?
O1 Sr2 Ti1 34.713(16) . 3_675 ?
Cl2 Sr2 Ti1 125.14(3) . 3_675 ?
C22 Sr2 Ti1 124.23(10) . 3_675 ?
Ti1 Sr2 Ti1 69.56(3) . 3_675 ?
C31 Sr2 Ti1 53.44(7) . 3_675 ?
Ti1 O1 Ti1 179.996(1) 3_675 . ?
Ti1 O1 Sr2 90.20(3) 3_675 . ?
Ti1 O1 Sr2 89.80(3) . . ?
Ti1 O1 Sr2 89.80(3) 3_675 3_675 ?
Ti1 O1 Sr2 90.20(3) . 3_675 ?
Sr2 O1 Sr2 179.999(13) . 3_675 ?
Ti1 O1 Sr1 90.02(3) 3_675 . ?
Ti1 O1 Sr1 89.98(3) . . ?
Sr2 O1 Sr1 91.75(2) . . ?
Sr2 O1 Sr1 88.25(2) 3_675 . ?
Ti1 O1 Sr1 89.98(3) 3_675 3_675 ?
Ti1 O1 Sr1 90.02(3) . 3_675 ?
Sr2 O1 Sr1 88.25(2) . 3_675 ?
Sr2 O1 Sr1 91.75(3) 3_675 3_675 ?
Sr1 O1 Sr1 180.0 . 3_675 ?
C11 O11 Ti1 125.8(2) . . ?
C11 O11 Sr2 119.8(2) . . ?
Ti1 O11 Sr2 93.86(10) . . ?
C11 O11 Sr1 115.0(2) . 3_675 ?
Ti1 O11 Sr1 97.27(10) . 3_675 ?
Sr2 O11 Sr1 99.64(9) . 3_675 ?
O11 C11 C12 111.9(3) . . ?
O11 C11 H11A 109.2 . . ?
C12 C11 H11A 109.2 . . ?
O11 C11 H11B 109.2 . . ?
C12 C11 H11B 109.2 . . ?
H11A C11 H11B 107.9 . . ?
O10 C12 C11 110.2(3) . . ?
O10 C12 H12A 109.6 . . ?
C11 C12 H12A 109.6 . . ?
O10 C12 H12B 109.6 . . ?
C11 C12 H12B 109.6 . . ?
H12A C12 H12B 108.1 . . ?
C12 O10 C13 110.0(3) . . ?
C12 O10 Sr1 116.9(2) . 3_675 ?
C13 O10 Sr1 128.9(2) . 3_675 ?
O10 C13 H13A 109.5 . . ?
O10 C13 H13B 109.5 . . ?
H13A C13 H13B 109.5 . . ?
O10 C13 H13C 109.5 . . ?
H13A C13 H13C 109.5 . . ?
H13B C13 H13C 109.5 . . ?
C21 O21 Ti1 127.1(2) . . ?
C21 O21 Sr2 113.8(2) . . ?
Ti1 O21 Sr2 93.25(10) . . ?
C21 O21 Sr1 120.1(2) . . ?
Ti1 O21 Sr1 95.39(10) . . ?
Sr2 O21 Sr1 101.58(9) . . ?
O20 C22 C21 109.0(4) . . ?
O20 C22 Sr2 47.7(2) . . ?
C21 C22 Sr2 80.7(3) . . ?
O20 C22 H22A 109.9 . . ?
C21 C22 H22A 109.9 . . ?
Sr2 C22 H22A 85.3 . . ?
O20 C22 H22B 109.9 . . ?
C21 C22 H22B 109.9 . . ?
Sr2 C22 H22B 157.4 . . ?
H22A C22 H22B 108.3 . . ?
O21 C21 C22 111.4(4) . . ?
O21 C21 H21A 109.3 . . ?
C22 C21 H21A 109.3 . . ?
O21 C21 H21B 109.3 . . ?
C22 C21 H21B 109.3 . . ?
H21A C21 H21B 108.0 . . ?
O20 C22A H22C 111.0 . . ?
O20 C22A H22D 111.0 . . ?
H22C C22A H22D 109.0 . . ?
C23 O20 C22 118.1(4) . . ?
C23 O20 C22A 85.8(7) . . ?
C22 O20 C22A 51.4(7) . . ?
C23 O20 Sr2 129.6(3) . . ?
C22 O20 Sr2 108.0(3) . . ?
C22A O20 Sr2 109.5(7) . . ?
O20 C23 H23A 109.5 . . ?
O20 C23 H23B 109.5 . . ?
H23A C23 H23B 109.5 . . ?
O20 C23 H23C 109.5 . . ?
H23A C23 H23C 109.5 . . ?
H23B C23 H23C 109.5 . . ?
C31 O31 Ti1 122.7(2) . 3_675 ?
C31 O31 Sr2 111.1(2) . . ?
Ti1 O31 Sr2 93.38(9) 3_675 . ?
C31 O31 Sr1 128.6(2) . . ?
Ti1 O31 Sr1 93.66(10) 3_675 . ?
Sr2 O31 Sr1 100.38(9) . . ?
O31 C31 C32 111.0(3) . . ?
O31 C31 Sr2 45.75(16) . . ?
C32 C31 Sr2 79.5(2) . . ?
O31 C31 H31A 109.4 . . ?
C32 C31 H31A 109.4 . . ?
Sr2 C31 H31A 154.0 . . ?
O31 C31 H31B 109.4 . . ?
C32 C31 H31B 109.4 . . ?
Sr2 C31 H31B 90.8 . . ?
H31A C31 H31B 108.0 . . ?
O30 C32 C31 108.4(3) . . ?
O30 C32 H32A 110.0 . . ?
C31 C32 H32A 110.0 . . ?
O30 C32 H32B 110.0 . . ?
C31 C32 H32B 110.0 . . ?
H32A C32 H32B 108.4 . . ?
C32 O30 C33 112.2(3) . . ?
C32 O30 Sr2 114.7(2) . . ?
C33 O30 Sr2 121.0(2) . . ?
O30 C33 H33A 109.5 . . ?
O30 C33 H33B 109.5 . . ?
H33A C33 H33B 109.5 . . ?
O30 C33 H33C 109.5 . . ?
H33A C33 H33C 109.5 . . ?
H33B C33 H33C 109.5 . . ?
C41 O41 Ti1 126.6(2) . 3_675 ?
C41 O41 Sr2 122.2(2) . . ?
Ti1 O41 Sr2 93.73(9) 3_675 . ?
C41 O41 Sr1 113.8(2) . 3_675 ?
Ti1 O41 Sr1 95.95(10) 3_675 3_675 ?
Sr2 O41 Sr1 98.29(9) . 3_675 ?
O41 C41 C42 113.4(3) . . ?
O41 C41 H41A 108.9 . . ?
C42 C41 H41A 108.9 . . ?
O41 C41 H41B 108.9 . . ?
C42 C41 H41B 108.9 . . ?
H41A C41 H41B 107.7 . . ?
O40 C42 C41 109.3(3) . . ?
O40 C42 H42A 109.8 . . ?
C41 C42 H42A 109.8 . . ?
O40 C42 H42B 109.8 . . ?
C41 C42 H42B 109.8 . . ?
H42A C42 H42B 108.3 . . ?
C42 O40 C43 111.4(3) . . ?
C42 O40 Sr1 117.3(2) . 3_675 ?
C43 O40 Sr1 127.4(2) . 3_675 ?
O40 C43 H43A 109.5 . . ?
O40 C43 H43B 109.5 . . ?
H43A C43 H43B 109.5 . . ?
O40 C43 H43C 109.5 . . ?
H43A C43 H43C 109.5 . . ?
H43B C43 H43C 109.5 . . ?
C51 O51 Ti1 170.5(3) . . ?
O51 C51 C52 113.2(3) . . ?
O51 C51 H51A 108.9 . . ?
C52 C51 H51A 108.9 . . ?
O51 C51 H51B 108.9 . . ?
C52 C51 H51B 108.9 . . ?
H51A C51 H51B 107.8 . . ?
O50 C52 C51 109.1(3) . . ?
O50 C52 H52A 109.9 . . ?
C51 C52 H52A 109.9 . . ?
O50 C52 H52B 109.9 . . ?
C51 C52 H52B 109.9 . . ?
H52A C52 H52B 108.3 . . ?
C52 O50 C53 113.2(3) . . ?
O50 C53 H53A 109.5 . . ?
O50 C53 H53B 109.5 . . ?
H53A C53 H53B 109.5 . . ?
O50 C53 H53C 109.5 . . ?
H53A C53 H53C 109.5 . . ?
H53B C53 H53C 109.5 . . ?
C61 O61 Sr1 129.6(2) . . ?
C61 O61 H61 109(4) . . ?
Sr1 O61 H61 110(4) . . ?
O61 C61 C62 108.0(3) . . ?
O61 C61 H61A 110.1 . . ?
C62 C61 H61A 110.1 . . ?
O61 C61 H61B 110.1 . . ?
C62 C61 H61B 110.1 . . ?
H61A C61 H61B 108.4 . . ?
O60 C62 C61 106.3(3) . . ?
O60 C62 H62A 110.5 . . ?
C61 C62 H62A 110.5 . . ?
O60 C62 H62B 110.5 . . ?
C61 C62 H62B 110.5 . . ?
H62A C62 H62B 108.7 . . ?
C63 O60 C62 111.3(3) . . ?
O60 C63 H63A 109.5 . . ?
O60 C63 H63B 109.5 . . ?
H63A C63 H63B 109.5 . . ?
O60 C63 H63C 109.5 . . ?
H63A C63 H63C 109.5 . . ?
H63B C63 H63C 109.5 . . ?

loop_
_geom_bond_atom_site_label_1
_geom_bond_atom_site_label_2
_geom_bond_distance
_geom_bond_site_symmetry_2
_geom_bond_publ_flag
Ti1 O51 1.799(3) . ?
Ti1 O1 1.9193(8) . ?
Ti1 O21 2.003(3) . ?
Ti1 O11 2.006(3) . ?
Ti1 O41 2.011(3) 3_675 ?
Ti1 O31 2.017(3) 3_675 ?
Ti1 Sr2 3.3593(11) . ?
Ti1 Sr2 3.3703(11) 3_675 ?
Ti1 Sr1 3.4907(12) . ?
Ti1 Sr1 3.4917(11) 3_675 ?
Sr1 O11 2.615(3) 3_675 ?
Sr1 O61 2.641(3) . ?
Sr1 O41 2.652(3) 3_675 ?
Sr1 O10 2.667(3) 3_675 ?
Sr1 O21 2.677(3) . ?
Sr1 O40 2.690(3) 3_675 ?
Sr1 O31 2.724(3) . ?
Sr1 Cl1 2.8523(13) . ?
Sr1 O1 2.9163(8) . ?
Sr1 Ti1 3.4917(11) 3_675 ?
Sr1 Sr2 3.9560(12) 3_675 ?
Sr1 H61 2.97(5) . ?
Sr2 O11 2.563(3) . ?
Sr2 O30 2.576(3) . ?
Sr2 O41 2.577(3) . ?
Sr2 O31 2.584(3) . ?
Sr2 O21 2.586(3) . ?
Sr2 O20 2.592(3) . ?
Sr2 O1 2.7637(7) . ?
Sr2 Cl2 2.8660(14) . ?
Sr2 C22 3.334(5) . ?
Sr2 C31 3.366(4) . ?
Sr2 Ti1 3.3703(11) 3_675 ?
O1 Ti1 1.9193(8) 3_675 ?
O1 Sr2 2.7637(7) 3_675 ?
O1 Sr1 2.9163(8) 3_675 ?
O11 C11 1.426(4) . ?
O11 Sr1 2.615(3) 3_675 ?
C11 C12 1.517(5) . ?
C11 H11A 0.9900 . ?
C11 H11B 0.9900 . ?
C12 O10 1.429(5) . ?
C12 H12A 0.9900 . ?
C12 H12B 0.9900 . ?
O10 C13 1.440(5) . ?
O10 Sr1 2.667(3) 3_675 ?
C13 H13A 0.9800 . ?
C13 H13B 0.9800 . ?
C13 H13C 0.9800 . ?
O21 C21 1.436(5) . ?
C22 O20 1.445(6) . ?
C22 C21 1.493(7) . ?
C22 H22A 0.9900 . ?
C22 H22B 0.9900 . ?
C21 H21A 0.9900 . ?
C21 H21B 0.9900 . ?
C22A O20 1.678(19) . ?
C22A H22C 0.9900 . ?
C22A H22D 0.9900 . ?
O20 C23 1.401(5) . ?
C23 H23A 0.9800 . ?
C23 H23B 0.9800 . ?
C23 H23C 0.9800 . ?
O31 C31 1.419(5) . ?
O31 Ti1 2.017(3) 3_675 ?
C31 C32 1.508(6) . ?
C31 H31A 0.9900 . ?
C31 H31B 0.9900 . ?
C32 O30 1.429(5) . ?
C32 H32A 0.9900 . ?
C32 H32B 0.9900 . ?
O30 C33 1.435(5) . ?
C33 H33A 0.9800 . ?
C33 H33B 0.9800 . ?
C33 H33C 0.9800 . ?
O41 C41 1.422(4) . ?
O41 Ti1 2.011(3) 3_675 ?
O41 Sr1 2.653(3) 3_675 ?
C41 C42 1.511(6) . ?
C41 H41A 0.9900 . ?
C41 H41B 0.9900 . ?
C42 O40 1.429(5) . ?
C42 H42A 0.9900 . ?
C42 H42B 0.9900 . ?
O40 C43 1.437(5) . ?
O40 Sr1 2.690(3) 3_675 ?
C43 H43A 0.9800 . ?
C43 H43B 0.9800 . ?
C43 H43C 0.9800 . ?
O51 C51 1.424(5) . ?
C51 C52 1.502(6) . ?
C51 H51A 0.9900 . ?
C51 H51B 0.9900 . ?
C52 O50 1.415(5) . ?
C52 H52A 0.9900 . ?
C52 H52B 0.9900 . ?
O50 C53 1.423(5) . ?
C53 H53A 0.9800 . ?
C53 H53B 0.9800 . ?
C53 H53C 0.9800 . ?
O61 C61 1.440(5) . ?
O61 H61 0.73(5) . ?
C61 C62 1.503(6) . ?
C61 H61A 0.9900 . ?
C61 H61B 0.9900 . ?
C62 O60 1.433(5) . ?
C62 H62A 0.9900 . ?
C62 H62B 0.9900 . ?
O60 C63 1.425(6) . ?
C63 H63A 0.9800 . ?
C63 H63B 0.9800 . ?
C63 H63C 0.9800 . ?

loop_
_geom_hbond_atom_site_label_D
_geom_hbond_atom_site_label_H
_geom_hbond_atom_site_label_A
_geom_hbond_distance_DH
_geom_hbond_distance_HA
_geom_hbond_distance_DA
_geom_hbond_angle_DHA
_geom_hbond_site_symmetry_A
O61 H61 Cl2 0.73(5) 2.35(5) 3.063(3) 167(5) 3_675

loop_
_geom_torsion_atom_site_label_1
_geom_torsion_atom_site_label_2
_geom_torsion_atom_site_label_3
_geom_torsion_atom_site_label_4
_geom_torsion
_geom_torsion_site_symmetry_1
_geom_torsion_site_symmetry_2
_geom_torsion_site_symmetry_3
_geom_torsion_site_symmetry_4
_geom_torsion_publ_flag
O51 Ti1 Sr1 O11 -149.21(12) . . . 3_675 ?
O1 Ti1 Sr1 O11 31.80(6) . . . 3_675 ?
O21 Ti1 Sr1 O11 142.89(12) . . . 3_675 ?
O11 Ti1 Sr1 O11 85.65(11) . . . 3_675 ?
O41 Ti1 Sr1 O11 -81.85(11) 3_675 . . 3_675 ?
O31 Ti1 Sr1 O11 -25.53(11) 3_675 . . 3_675 ?
Sr2 Ti1 Sr1 O11 91.08(6) . . . 3_675 ?
Sr2 Ti1 Sr1 O11 -28.66(6) 3_675 . . 3_675 ?
Sr1 Ti1 Sr1 O11 31.80(6) 3_675 . . 3_675 ?
O51 Ti1 Sr1 O61 -74.17(13) . . . . ?
O1 Ti1 Sr1 O61 106.85(8) . . . . ?
O21 Ti1 Sr1 O61 -142.07(12) . . . . ?
O11 Ti1 Sr1 O61 160.69(11) . . . . ?
O41 Ti1 Sr1 O61 -6.81(12) 3_675 . . . ?
O31 Ti1 Sr1 O61 49.51(11) 3_675 . . . ?
Sr2 Ti1 Sr1 O61 166.12(7) . . . . ?
Sr2 Ti1 Sr1 O61 46.38(7) 3_675 . . . ?
Sr1 Ti1 Sr1 O61 106.84(8) 3_675 . . . ?
O51 Ti1 Sr1 O41 -67.36(14) . . . 3_675 ?
O1 Ti1 Sr1 O41 113.65(10) . . . 3_675 ?
O21 Ti1 Sr1 O41 -135.26(14) . . . 3_675 ?
O11 Ti1 Sr1 O41 167.50(13) . . . 3_675 ?
O31 Ti1 Sr1 O41 56.32(13) 3_675 . . 3_675 ?
Sr2 Ti1 Sr1 O41 172.93(10) . . . 3_675 ?
Sr2 Ti1 Sr1 O41 53.19(10) 3_675 . . 3_675 ?
Sr1 Ti1 Sr1 O41 113.65(10) 3_675 . . 3_675 ?
O51 Ti1 Sr1 O10 -160.98(15) . . . 3_675 ?
O1 Ti1 Sr1 O10 20.04(11) . . . 3_675 ?
O21 Ti1 Sr1 O10 131.12(15) . . . 3_675 ?
O11 Ti1 Sr1 O10 73.88(14) . . . 3_675 ?
O41 Ti1 Sr1 O10 -93.62(15) 3_675 . . 3_675 ?
O31 Ti1 Sr1 O10 -37.30(14) 3_675 . . 3_675 ?
Sr2 Ti1 Sr1 O10 79.31(11) . . . 3_675 ?
Sr2 Ti1 Sr1 O10 -40.43(11) 3_675 . . 3_675 ?
Sr1 Ti1 Sr1 O10 20.04(11) 3_675 . . 3_675 ?
O51 Ti1 Sr1 O21 67.90(14) . . . . ?
O1 Ti1 Sr1 O21 -111.09(10) . . . . ?
O11 Ti1 Sr1 O21 -57.24(13) . . . . ?
O41 Ti1 Sr1 O21 135.26(14) 3_675 . . . ?
O31 Ti1 Sr1 O21 -168.42(14) 3_675 . . . ?
Sr2 Ti1 Sr1 O21 -51.81(10) . . . . ?
Sr2 Ti1 Sr1 O21 -171.55(10) 3_675 . . . ?
Sr1 Ti1 Sr1 O21 -111.09(10) 3_675 . . . ?
O51 Ti1 Sr1 O40 -11.94(12) . . . 3_675 ?
O1 Ti1 Sr1 O40 169.08(6) . . . 3_675 ?
O21 Ti1 Sr1 O40 -79.84(12) . . . 3_675 ?
O11 Ti1 Sr1 O40 -137.08(11) . . . 3_675 ?
O41 Ti1 Sr1 O40 55.43(11) 3_675 . . 3_675 ?
O31 Ti1 Sr1 O40 111.74(11) 3_675 . . 3_675 ?
Sr2 Ti1 Sr1 O40 -131.65(6) . . . 3_675 ?
Sr2 Ti1 Sr1 O40 108.61(6) 3_675 . . 3_675 ?
Sr1 Ti1 Sr1 O40 169.08(6) 3_675 . . 3_675 ?
O51 Ti1 Sr1 O31 146.07(12) . . . . ?
O1 Ti1 Sr1 O31 -32.91(6) . . . . ?
O21 Ti1 Sr1 O31 78.18(11) . . . . ?
O11 Ti1 Sr1 O31 20.93(11) . . . . ?
O41 Ti1 Sr1 O31 -146.56(11) 3_675 . . . ?
O31 Ti1 Sr1 O31 -90.25(11) 3_675 . . . ?
Sr2 Ti1 Sr1 O31 26.36(6) . . . . ?
Sr2 Ti1 Sr1 O31 -93.37(6) 3_675 . . . ?
Sr1 Ti1 Sr1 O31 -32.91(6) 3_675 . . . ?
O51 Ti1 Sr1 Cl1 60.77(11) . . . . ?
O1 Ti1 Sr1 Cl1 -118.22(4) . . . . ?
O21 Ti1 Sr1 Cl1 -7.13(11) . . . . ?
O11 Ti1 Sr1 Cl1 -64.37(10) . . . . ?
O41 Ti1 Sr1 Cl1 128.13(10) 3_675 . . . ?
O31 Ti1 Sr1 Cl1 -175.55(9) 3_675 . . . ?
Sr2 Ti1 Sr1 Cl1 -58.94(4) . . . . ?
Sr2 Ti1 Sr1 Cl1 -178.68(3) 3_675 . . . ?
Sr1 Ti1 Sr1 Cl1 -118.22(4) 3_675 . . . ?
O51 Ti1 Sr1 O1 178.98(11) . . . . ?
O21 Ti1 Sr1 O1 111.09(10) . . . . ?
O11 Ti1 Sr1 O1 53.84(9) . . . . ?
O41 Ti1 Sr1 O1 -113.65(10) 3_675 . . . ?
O31 Ti1 Sr1 O1 -57.34(9) 3_675 . . . ?
Sr2 Ti1 Sr1 O1 59.27(2) . . . . ?
Sr2 Ti1 Sr1 O1 -60.47(2) 3_675 . . . ?
Sr1 Ti1 Sr1 O1 0.0 3_675 . . . ?
O51 Ti1 Sr1 Ti1 178.99(11) . . . 3_675 ?
O1 Ti1 Sr1 Ti1 0.0 . . . 3_675 ?
O21 Ti1 Sr1 Ti1 111.09(10) . . . 3_675 ?
O11 Ti1 Sr1 Ti1 53.85(9) . . . 3_675 ?
O41 Ti1 Sr1 Ti1 -113.65(10) 3_675 . . 3_675 ?
O31 Ti1 Sr1 Ti1 -57.34(9) 3_675 . . 3_675 ?
Sr2 Ti1 Sr1 Ti1 59.28(2) . . . 3_675 ?
Sr2 Ti1 Sr1 Ti1 -60.46(2) 3_675 . . 3_675 ?
Sr1 Ti1 Sr1 Ti1 0.0 3_675 . . 3_675 ?
O51 Ti1 Sr1 Sr2 -120.55(11) . . . 3_675 ?
O1 Ti1 Sr1 Sr2 60.47(2) . . . 3_675 ?
O21 Ti1 Sr1 Sr2 171.55(10) . . . 3_675 ?
O11 Ti1 Sr1 Sr2 114.31(9) . . . 3_675 ?
O41 Ti1 Sr1 Sr2 -53.19(10) 3_675 . . 3_675 ?
O31 Ti1 Sr1 Sr2 3.13(9) 3_675 . . 3_675 ?
Sr2 Ti1 Sr1 Sr2 119.738(19) . . . 3_675 ?
Sr1 Ti1 Sr1 Sr2 60.46(2) 3_675 . . 3_675 ?
O51 Ti1 Sr2 O11 66.98(14) . . . . ?
O1 Ti1 Sr2 O11 -113.17(10) . . . . ?
O21 Ti1 Sr2 O11 134.69(14) . . . . ?
O41 Ti1 Sr2 O11 -167.69(13) 3_675 . . . ?
O31 Ti1 Sr2 O11 -58.43(13) 3_675 . . . ?
Sr2 Ti1 Sr2 O11 -113.17(10) 3_675 . . . ?
Sr1 Ti1 Sr2 O11 -173.97(10) . . . . ?
Sr1 Ti1 Sr2 O11 -50.85(10) 3_675 . . . ?
O51 Ti1 Sr2 O30 -104.60(15) . . . . ?
O1 Ti1 Sr2 O30 75.25(11) . . . . ?
O21 Ti1 Sr2 O30 -36.89(14) . . . . ?
O11 Ti1 Sr2 O30 -171.58(14) . . . . ?
O41 Ti1 Sr2 O30 20.74(14) 3_675 . . . ?
O31 Ti1 Sr2 O30 129.99(14) 3_675 . . . ?
Sr2 Ti1 Sr2 O30 75.26(11) 3_675 . . . ?
Sr1 Ti1 Sr2 O30 14.45(11) . . . . ?
Sr1 Ti1 Sr2 O30 137.58(11) 3_675 . . . ?
O51 Ti1 Sr2 O41 147.42(12) . . . . ?
O1 Ti1 Sr2 O41 -32.73(6) . . . . ?
O21 Ti1 Sr2 O41 -144.87(11) . . . . ?
O11 Ti1 Sr2 O41 80.44(11) . . . . ?
O41 Ti1 Sr2 O41 -87.24(11) 3_675 . . . ?
O31 Ti1 Sr2 O41 22.01(11) 3_675 . . . ?
Sr2 Ti1 Sr2 O41 -32.72(6) 3_675 . . . ?
Sr1 Ti1 Sr2 O41 -93.53(6) . . . . ?
Sr1 Ti1 Sr2 O41 29.60(6) 3_675 . . . ?
O51 Ti1 Sr2 O31 -146.74(12) . . . . ?
O1 Ti1 Sr2 O31 33.11(6) . . . . ?
O21 Ti1 Sr2 O31 -79.03(11) . . . . ?
O11 Ti1 Sr2 O31 146.28(11) . . . . ?
O41 Ti1 Sr2 O31 -21.40(11) 3_675 . . . ?
O31 Ti1 Sr2 O31 87.85(11) 3_675 . . . ?
Sr2 Ti1 Sr2 O31 33.11(6) 3_675 . . . ?
Sr1 Ti1 Sr2 O31 -27.69(6) . . . . ?
Sr1 Ti1 Sr2 O31 95.43(6) 3_675 . . . ?
O51 Ti1 Sr2 O21 -67.71(14) . . . . ?
O1 Ti1 Sr2 O21 112.14(10) . . . . ?
O11 Ti1 Sr2 O21 -134.69(14) . . . . ?
O41 Ti1 Sr2 O21 57.63(13) 3_675 . . . ?
O31 Ti1 Sr2 O21 166.88(13) 3_675 . . . ?
Sr2 Ti1 Sr2 O21 112.14(10) 3_675 . . . ?
Sr1 Ti1 Sr2 O21 51.34(10) . . . . ?
Sr1 Ti1 Sr2 O21 174.46(10) 3_675 . . . ?
O51 Ti1 Sr2 O20 -27.49(13) . . . . ?
O1 Ti1 Sr2 O20 152.36(7) . . . . ?
O21 Ti1 Sr2 O20 40.22(12) . . . . ?
O11 Ti1 Sr2 O20 -94.47(12) . . . . ?
O41 Ti1 Sr2 O20 97.84(12) 3_675 . . . ?
O31 Ti1 Sr2 O20 -152.91(11) 3_675 . . . ?
Sr2 Ti1 Sr2 O20 152.36(7) 3_675 . . . ?
Sr1 Ti1 Sr2 O20 91.56(7) . . . . ?
Sr1 Ti1 Sr2 O20 -145.32(7) 3_675 . . . ?
O51 Ti1 Sr2 O1 -179.85(11) . . . . ?
O21 Ti1 Sr2 O1 -112.14(10) . . . . ?
O11 Ti1 Sr2 O1 113.17(10) . . . . ?
O41 Ti1 Sr2 O1 -54.52(9) 3_675 . . . ?
O31 Ti1 Sr2 O1 54.73(9) 3_675 . . . ?
Sr2 Ti1 Sr2 O1 0.0 3_675 . . . ?
Sr1 Ti1 Sr2 O1 -60.80(3) . . . . ?
Sr1 Ti1 Sr2 O1 62.32(2) 3_675 . . . ?
O51 Ti1 Sr2 Cl2 60.87(11) . . . . ?
O1 Ti1 Sr2 Cl2 -119.28(4) . . . . ?
O21 Ti1 Sr2 Cl2 128.58(10) . . . . ?
O11 Ti1 Sr2 Cl2 -6.11(10) . . . . ?
O41 Ti1 Sr2 Cl2 -173.79(9) 3_675 . . . ?
O31 Ti1 Sr2 Cl2 -64.54(10) 3_675 . . . ?
Sr2 Ti1 Sr2 Cl2 -119.28(4) 3_675 . . . ?
Sr1 Ti1 Sr2 Cl2 179.92(3) . . . . ?
Sr1 Ti1 Sr2 Cl2 -56.96(3) 3_675 . . . ?
O51 Ti1 Sr2 C22 -47.12(15) . . . . ?
O1 Ti1 Sr2 C22 132.74(10) . . . . ?
O21 Ti1 Sr2 C22 20.59(14) . . . . ?
O11 Ti1 Sr2 C22 -114.09(14) . . . . ?
O41 Ti1 Sr2 C22 78.22(13) 3_675 . . . ?
O31 Ti1 Sr2 C22 -172.53(13) 3_675 . . . ?
Sr2 Ti1 Sr2 C22 132.74(10) 3_675 . . . ?
Sr1 Ti1 Sr2 C22 71.93(10) . . . . ?
Sr1 Ti1 Sr2 C22 -164.94(10) 3_675 . . . ?
O51 Ti1 Sr2 C31 -144.23(13) . . . . ?
O1 Ti1 Sr2 C31 35.63(8) . . . . ?
O21 Ti1 Sr2 C31 -76.51(13) . . . . ?
O11 Ti1 Sr2 C31 148.80(13) . . . . ?
O41 Ti1 Sr2 C31 -18.89(12) 3_675 . . . ?
O31 Ti1 Sr2 C31 90.36(12) 3_675 . . . ?
Sr2 Ti1 Sr2 C31 35.63(8) 3_675 . . . ?
Sr1 Ti1 Sr2 C31 -25.17(8) . . . . ?
Sr1 Ti1 Sr2 C31 97.95(8) 3_675 . . . ?
O51 Ti1 Sr2 Ti1 -179.85(11) . . . 3_675 ?
O1 Ti1 Sr2 Ti1 0.0 . . . 3_675 ?
O21 Ti1 Sr2 Ti1 -112.14(10) . . . 3_675 ?
O11 Ti1 Sr2 Ti1 113.17(10) . . . 3_675 ?
O41 Ti1 Sr2 Ti1 -54.52(9) 3_675 . . 3_675 ?
O31 Ti1 Sr2 Ti1 54.73(9) 3_675 . . 3_675 ?
Sr2 Ti1 Sr2 Ti1 0.0 3_675 . . 3_675 ?
Sr1 Ti1 Sr2 Ti1 -60.80(3) . . . 3_675 ?
Sr1 Ti1 Sr2 Ti1 62.32(2) 3_675 . . 3_675 ?
O51 Ti1 O1 Ti1 170(8) . . . 3_675 ?
O21 Ti1 O1 Ti1 -152(4) . . . 3_675 ?
O11 Ti1 O1 Ti1 117(4) . . . 3_675 ?
O41 Ti1 O1 Ti1 -62(4) 3_675 . . 3_675 ?
O31 Ti1 O1 Ti1 27(4) 3_675 . . 3_675 ?
Sr2 Ti1 O1 Ti1 162(4) . . . 3_675 ?
Sr2 Ti1 O1 Ti1 -18(4) 3_675 . . 3_675 ?
Sr1 Ti1 O1 Ti1 -106(4) . . . 3_675 ?
Sr1 Ti1 O1 Ti1 74(4) 3_675 . . 3_675 ?
O51 Ti1 O1 Sr2 8(7) . . . . ?
O21 Ti1 O1 Sr2 45.85(8) . . . . ?
O11 Ti1 O1 Sr2 -44.83(8) . . . . ?
O41 Ti1 O1 Sr2 135.88(8) 3_675 . . . ?
O31 Ti1 O1 Sr2 -135.30(8) 3_675 . . . ?
Sr2 Ti1 O1 Sr2 180.0 3_675 . . . ?
Sr1 Ti1 O1 Sr2 91.75(2) . . . . ?
Sr1 Ti1 O1 Sr2 -88.25(2) 3_675 . . . ?
O51 Ti1 O1 Sr2 -172(78) . . . 3_675 ?
O21 Ti1 O1 Sr2 -134.15(8) . . . 3_675 ?
O11 Ti1 O1 Sr2 135.17(8) . . . 3_675 ?
O41 Ti1 O1 Sr2 -44.12(8) 3_675 . . 3_675 ?
O31 Ti1 O1 Sr2 44.70(8) 3_675 . . 3_675 ?
Sr2 Ti1 O1 Sr2 180.0 . . . 3_675 ?
Sr1 Ti1 O1 Sr2 -88.25(2) . . . 3_675 ?
Sr1 Ti1 O1 Sr2 91.75(3) 3_675 . . 3_675 ?
O51 Ti1 O1 Sr1 -84(7) . . . . ?
O21 Ti1 O1 Sr1 -45.90(8) . . . . ?
O11 Ti1 O1 Sr1 -136.58(8) . . . . ?
O41 Ti1 O1 Sr1 44.13(8) 3_675 . . . ?
O31 Ti1 O1 Sr1 132.95(8) 3_675 . . . ?
Sr2 Ti1 O1 Sr1 -91.75(2) . . . . ?
Sr2 Ti1 O1 Sr1 88.25(2) 3_675 . . . ?
Sr1 Ti1 O1 Sr1 179.998(2) 3_675 . . . ?
O51 Ti1 O1 Sr1 96(7) . . . 3_675 ?
O21 Ti1 O1 Sr1 134.10(8) . . . 3_675 ?
O11 Ti1 O1 Sr1 43.42(8) . . . 3_675 ?
O41 Ti1 O1 Sr1 -135.87(8) 3_675 . . 3_675 ?
O31 Ti1 O1 Sr1 -47.05(8) 3_675 . . 3_675 ?
Sr2 Ti1 O1 Sr1 88.25(2) . . . 3_675 ?
Sr2 Ti1 O1 Sr1 -91.75(2) 3_675 . . 3_675 ?
Sr1 Ti1 O1 Sr1 180.0 . . . 3_675 ?
O11 Sr2 O1 Ti1 -139.93(7) . . . 3_675 ?
O30 Sr2 O1 Ti1 44.89(9) . . . 3_675 ?
O41 Sr2 O1 Ti1 -39.14(7) . . . 3_675 ?
O31 Sr2 O1 Ti1 39.72(7) . . . 3_675 ?
O21 Sr2 O1 Ti1 139.40(7) . . . 3_675 ?
O20 Sr2 O1 Ti1 145.92(9) . . . 3_675 ?
Cl2 Sr2 O1 Ti1 -90.27(4) . . . 3_675 ?
C22 Sr2 O1 Ti1 132.01(10) . . . 3_675 ?
Ti1 Sr2 O1 Ti1 180.0 . . . 3_675 ?
C31 Sr2 O1 Ti1 33.64(8) . . . 3_675 ?
O11 Sr2 O1 Ti1 40.07(7) . . . . ?
O30 Sr2 O1 Ti1 -135.11(9) . . . . ?
O41 Sr2 O1 Ti1 140.86(7) . . . . ?
O31 Sr2 O1 Ti1 -140.28(7) . . . . ?
O21 Sr2 O1 Ti1 -40.60(7) . . . . ?
O20 Sr2 O1 Ti1 -34.08(9) . . . . ?
Cl2 Sr2 O1 Ti1 89.73(4) . . . . ?
C22 Sr2 O1 Ti1 -47.99(10) . . . . ?
C31 Sr2 O1 Ti1 -146.37(8) . . . . ?
Ti1 Sr2 O1 Ti1 180.0 3_675 . . . ?
O11 Sr2 O1 Sr2 -123(7) . . . 3_675 ?
O30 Sr2 O1 Sr2 62(7) . . . 3_675 ?
O41 Sr2 O1 Sr2 -22(7) . . . 3_675 ?
O31 Sr2 O1 Sr2 57(7) . . . 3_675 ?
O21 Sr2 O1 Sr2 157(7) . . . 3_675 ?
O20 Sr2 O1 Sr2 163(7) . . . 3_675 ?
Cl2 Sr2 O1 Sr2 -73(7) . . . 3_675 ?
C22 Sr2 O1 Sr2 149(7) . . . 3_675 ?
Ti1 Sr2 O1 Sr2 -163(7) . . . 3_675 ?
C31 Sr2 O1 Sr2 51(7) . . . 3_675 ?
Ti1 Sr2 O1 Sr2 17(7) 3_675 . . 3_675 ?
O11 Sr2 O1 Sr1 130.05(7) . . . . ?
O30 Sr2 O1 Sr1 -45.13(8) . . . . ?
O41 Sr2 O1 Sr1 -129.17(7) . . . . ?
O31 Sr2 O1 Sr1 -50.31(7) . . . . ?
O21 Sr2 O1 Sr1 49.38(7) . . . . ?
O20 Sr2 O1 Sr1 55.90(9) . . . . ?
Cl2 Sr2 O1 Sr1 179.70(4) . . . . ?
C22 Sr2 O1 Sr1 41.99(10) . . . . ?
Ti1 Sr2 O1 Sr1 89.98(3) . . . . ?
C31 Sr2 O1 Sr1 -56.39(8) . . . . ?
Ti1 Sr2 O1 Sr1 -90.02(3) 3_675 . . . ?
O11 Sr2 O1 Sr1 -49.95(7) . . . 3_675 ?
O30 Sr2 O1 Sr1 134.87(8) . . . 3_675 ?
O41 Sr2 O1 Sr1 50.83(7) . . . 3_675 ?
O31 Sr2 O1 Sr1 129.69(7) . . . 3_675 ?
O21 Sr2 O1 Sr1 -130.62(7) . . . 3_675 ?
O20 Sr2 O1 Sr1 -124.10(9) . . . 3_675 ?
Cl2 Sr2 O1 Sr1 -0.30(4) . . . 3_675 ?
C22 Sr2 O1 Sr1 -138.01(10) . . . 3_675 ?
Ti1 Sr2 O1 Sr1 -90.02(3) . . . 3_675 ?
C31 Sr2 O1 Sr1 123.61(8) . . . 3_675 ?
Ti1 Sr2 O1 Sr1 89.98(3) 3_675 . . 3_675 ?
O11 Sr1 O1 Ti1 39.26(7) 3_675 . . 3_675 ?
O61 Sr1 O1 Ti1 90.91(8) . . . 3_675 ?
O41 Sr1 O1 Ti1 140.76(7) 3_675 . . 3_675 ?
O10 Sr1 O1 Ti1 11.94(7) 3_675 . . 3_675 ?
O21 Sr1 O1 Ti1 -139.46(7) . . . 3_675 ?
O40 Sr1 O1 Ti1 168.14(7) 3_675 . . 3_675 ?
O31 Sr1 O1 Ti1 -40.92(7) . . . 3_675 ?
Cl1 Sr1 O1 Ti1 -88.46(5) . . . 3_675 ?
Ti1 Sr1 O1 Ti1 180.0 . . . 3_675 ?
Sr2 Sr1 O1 Ti1 89.80(3) 3_675 . . 3_675 ?
O11 Sr1 O1 Ti1 -140.73(7) 3_675 . . . ?
O61 Sr1 O1 Ti1 -89.09(8) . . . . ?
O41 Sr1 O1 Ti1 -39.23(7) 3_675 . . . ?
O10 Sr1 O1 Ti1 -168.05(7) 3_675 . . . ?
O21 Sr1 O1 Ti1 40.54(7) . . . . ?
O40 Sr1 O1 Ti1 -11.85(7) 3_675 . . . ?
O31 Sr1 O1 Ti1 139.08(7) . . . . ?
Cl1 Sr1 O1 Ti1 91.55(5) . . . . ?
Ti1 Sr1 O1 Ti1 180.0 3_675 . . . ?
Sr2 Sr1 O1 Ti1 -90.20(3) 3_675 . . . ?
O11 Sr1 O1 Sr2 129.47(7) 3_675 . . . ?
O61 Sr1 O1 Sr2 -178.89(8) . . . . ?
O41 Sr1 O1 Sr2 -129.03(7) 3_675 . . . ?
O10 Sr1 O1 Sr2 102.15(7) 3_675 . . . ?
O21 Sr1 O1 Sr2 -49.26(7) . . . . ?
O40 Sr1 O1 Sr2 -101.65(7) 3_675 . . . ?
O31 Sr1 O1 Sr2 49.28(7) . . . . ?
Cl1 Sr1 O1 Sr2 1.75(4) . . . . ?
Ti1 Sr1 O1 Sr2 -89.80(3) . . . . ?
Ti1 Sr1 O1 Sr2 90.20(3) 3_675 . . . ?
Sr2 Sr1 O1 Sr2 180.0 3_675 . . . ?
O11 Sr1 O1 Sr2 -50.53(7) 3_675 . . 3_675 ?
O61 Sr1 O1 Sr2 1.11(8) . . . 3_675 ?
O41 Sr1 O1 Sr2 50.97(7) 3_675 . . 3_675 ?
O10 Sr1 O1 Sr2 -77.85(7) 3_675 . . 3_675 ?
O21 Sr1 O1 Sr2 130.74(7) . . . 3_675 ?
O40 Sr1 O1 Sr2 78.35(7) 3_675 . . 3_675 ?
O31 Sr1 O1 Sr2 -130.72(7) . . . 3_675 ?
Cl1 Sr1 O1 Sr2 -178.25(4) . . . 3_675 ?
Ti1 Sr1 O1 Sr2 90.20(3) . . . 3_675 ?
Ti1 Sr1 O1 Sr2 -89.80(3) 3_675 . . 3_675 ?
O11 Sr1 O1 Sr1 -59(7) 3_675 . . 3_675 ?
O61 Sr1 O1 Sr1 -7(7) . . . 3_675 ?
O41 Sr1 O1 Sr1 43(7) 3_675 . . 3_675 ?
O10 Sr1 O1 Sr1 -86(7) 3_675 . . 3_675 ?
O21 Sr1 O1 Sr1 122(7) . . . 3_675 ?
O40 Sr1 O1 Sr1 70(7) 3_675 . . 3_675 ?
O31 Sr1 O1 Sr1 -139(7) . . . 3_675 ?
Cl1 Sr1 O1 Sr1 173(7) . . . 3_675 ?
Ti1 Sr1 O1 Sr1 82(7) . . . 3_675 ?
Ti1 Sr1 O1 Sr1 -98(7) 3_675 . . 3_675 ?
Sr2 Sr1 O1 Sr1 -8(7) 3_675 . . 3_675 ?
O51 Ti1 O11 C11 1.9(3) . . . . ?
O1 Ti1 O11 C11 -178.8(3) . . . . ?
O21 Ti1 O11 C11 98.4(3) . . . . ?
O41 Ti1 O11 C11 -175.7(4) 3_675 . . . ?
O31 Ti1 O11 C11 -95.3(3) 3_675 . . . ?
Sr2 Ti1 O11 C11 131.6(3) . . . . ?
Sr2 Ti1 O11 C11 -136.7(3) 3_675 . . . ?
Sr1 Ti1 O11 C11 138.4(3) . . . . ?
Sr1 Ti1 O11 C11 -128.2(3) 3_675 . . . ?
O51 Ti1 O11 Sr2 -129.67(11) . . . . ?
O1 Ti1 O11 Sr2 49.65(6) . . . . ?
O21 Ti1 O11 Sr2 -33.12(10) . . . . ?
O41 Ti1 O11 Sr2 52.7(5) 3_675 . . . ?
O31 Ti1 O11 Sr2 133.17(10) 3_675 . . . ?
Sr2 Ti1 O11 Sr2 91.77(8) 3_675 . . . ?
Sr1 Ti1 O11 Sr2 6.83(11) . . . . ?
Sr1 Ti1 O11 Sr2 100.25(10) 3_675 . . . ?
O51 Ti1 O11 Sr1 130.09(11) . . . 3_675 ?
O1 Ti1 O11 Sr1 -50.60(6) . . . 3_675 ?
O21 Ti1 O11 Sr1 -133.37(10) . . . 3_675 ?
O41 Ti1 O11 Sr1 -47.5(5) 3_675 . . 3_675 ?
O31 Ti1 O11 Sr1 32.92(10) 3_675 . . 3_675 ?
Sr2 Ti1 O11 Sr1 -100.25(10) . . . 3_675 ?
Sr2 Ti1 O11 Sr1 -8.47(11) 3_675 . . 3_675 ?
Sr1 Ti1 O11 Sr1 -93.42(8) . . . 3_675 ?
O30 Sr2 O11 C11 -45.6(11) . . . . ?
O41 Sr2 O11 C11 128.2(3) . . . . ?
O31 Sr2 O11 C11 -174.1(2) . . . . ?
O21 Sr2 O11 C11 -108.2(3) . . . . ?
O20 Sr2 O11 C11 -46.8(3) . . . . ?
O1 Sr2 O11 C11 -173.8(3) . . . . ?
Cl2 Sr2 O11 C11 39.3(2) . . . . ?
C22 Sr2 O11 C11 -71.2(3) . . . . ?
Ti1 Sr2 O11 C11 -135.6(3) . . . . ?
C31 Sr2 O11 C11 176.5(2) . . . . ?
Ti1 Sr2 O11 C11 164.7(2) 3_675 . . . ?
O30 Sr2 O11 Ti1 90.1(10) . . . . ?
O41 Sr2 O11 Ti1 -96.13(10) . . . . ?
O31 Sr2 O11 Ti1 -38.45(12) . . . . ?
O21 Sr2 O11 Ti1 27.44(8) . . . . ?
O20 Sr2 O11 Ti1 88.88(10) . . . . ?
O1 Sr2 O11 Ti1 -38.11(6) . . . . ?
Cl2 Sr2 O11 Ti1 174.99(8) . . . . ?
C22 Sr2 O11 Ti1 64.42(12) . . . . ?
C31 Sr2 O11 Ti1 -47.82(18) . . . . ?
Ti1 Sr2 O11 Ti1 -59.66(8) 3_675 . . . ?
O30 Sr2 O11 Sr1 -171.9(9) . . . 3_675 ?
O41 Sr2 O11 Sr1 1.93(8) . . . 3_675 ?
O31 Sr2 O11 Sr1 59.61(11) . . . 3_675 ?
O21 Sr2 O11 Sr1 125.50(10) . . . 3_675 ?
O20 Sr2 O11 Sr1 -173.06(9) . . . 3_675 ?
O1 Sr2 O11 Sr1 59.95(6) . . . 3_675 ?
Cl2 Sr2 O11 Sr1 -86.95(7) . . . 3_675 ?
C22 Sr2 O11 Sr1 162.48(11) . . . 3_675 ?
Ti1 Sr2 O11 Sr1 98.06(11) . . . 3_675 ?
C31 Sr2 O11 Sr1 50.24(17) . . . 3_675 ?
Ti1 Sr2 O11 Sr1 38.40(7) 3_675 . . 3_675 ?
Ti1 O11 C11 C12 73.9(4) . . . . ?
Sr2 O11 C11 C12 -165.4(2) . . . . ?
Sr1 O11 C11 C12 -46.7(4) 3_675 . . . ?
O11 C11 C12 O10 52.8(4) . . . . ?
C11 C12 O10 C13 167.3(3) . . . . ?
C11 C12 O10 Sr1 -33.5(4) . . . 3_675 ?
O51 Ti1 O21 C21 6.0(3) . . . . ?
O1 Ti1 O21 C21 -173.5(3) . . . . ?
O11 Ti1 O21 C21 -90.6(3) . . . . ?
O41 Ti1 O21 C21 102.6(3) 3_675 . . . ?
O31 Ti1 O21 C21 -178.3(4) 3_675 . . . ?
Sr2 Ti1 O21 C21 -123.3(3) . . . . ?
Sr2 Ti1 O21 C21 143.9(3) 3_675 . . . ?
Sr1 Ti1 O21 C21 134.7(3) . . . . ?
Sr1 Ti1 O21 C21 -129.4(3) 3_675 . . . ?
O51 Ti1 O21 Sr2 129.29(10) . . . . ?
O1 Ti1 O21 Sr2 -50.18(6) . . . . ?
O11 Ti1 O21 Sr2 32.76(10) . . . . ?
O41 Ti1 O21 Sr2 -134.11(10) 3_675 . . . ?
O31 Ti1 O21 Sr2 -55.0(5) 3_675 . . . ?
Sr2 Ti1 O21 Sr2 -92.80(8) 3_675 . . . ?
Sr1 Ti1 O21 Sr2 -101.97(10) . . . . ?
Sr1 Ti1 O21 Sr2 -6.06(11) 3_675 . . . ?
O51 Ti1 O21 Sr1 -128.74(11) . . . . ?
O1 Ti1 O21 Sr1 51.79(6) . . . . ?
O11 Ti1 O21 Sr1 134.73(10) . . . . ?
O41 Ti1 O21 Sr1 -32.14(10) 3_675 . . . ?
O31 Ti1 O21 Sr1 47.0(5) 3_675 . . . ?
Sr2 Ti1 O21 Sr1 101.97(10) . . . . ?
Sr2 Ti1 O21 Sr1 9.17(11) 3_675 . . . ?
Sr1 Ti1 O21 Sr1 95.91(8) 3_675 . . . ?
O11 Sr2 O21 C21 105.8(3) . . . . ?
O30 Sr2 O21 C21 -69.4(3) . . . . ?
O41 Sr2 O21 C21 173.4(2) . . . . ?
O31 Sr2 O21 C21 -129.6(3) . . . . ?
O20 Sr2 O21 C21 -2.2(3) . . . . ?
O1 Sr2 O21 C21 172.0(3) . . . . ?
Cl2 Sr2 O21 C21 49.7(3) . . . . ?
C22 Sr2 O21 C21 -18.0(3) . . . . ?
Ti1 Sr2 O21 C21 133.3(3) . . . . ?
C31 Sr2 O21 C21 -114.1(3) . . . . ?
Ti1 Sr2 O21 C21 -166.2(3) 3_675 . . . ?
O11 Sr2 O21 Ti1 -27.47(9) . . . . ?
O30 Sr2 O21 Ti1 157.32(9) . . . . ?
O41 Sr2 O21 Ti1 40.05(12) . . . . ?
O31 Sr2 O21 Ti1 97.08(10) . . . . ?
O20 Sr2 O21 Ti1 -135.49(13) . . . . ?
O1 Sr2 O21 Ti1 38.66(6) . . . . ?
Cl2 Sr2 O21 Ti1 -83.63(11) . . . . ?
C22 Sr2 O21 Ti1 -151.33(19) . . . . ?
C31 Sr2 O21 Ti1 112.59(10) . . . . ?
Ti1 Sr2 O21 Ti1 60.47(8) 3_675 . . . ?
O11 Sr2 O21 Sr1 -123.65(10) . . . . ?
O30 Sr2 O21 Sr1 61.14(10) . . . . ?
O41 Sr2 O21 Sr1 -56.13(11) . . . . ?
O31 Sr2 O21 Sr1 0.90(8) . . . . ?
O20 Sr2 O21 Sr1 128.33(12) . . . . ?
O1 Sr2 O21 Sr1 -57.52(6) . . . . ?
Cl2 Sr2 O21 Sr1 -179.81(4) . . . . ?
C22 Sr2 O21 Sr1 112.49(17) . . . . ?
Ti1 Sr2 O21 Sr1 -96.18(11) . . . . ?
C31 Sr2 O21 Sr1 16.41(10) . . . . ?
Ti1 Sr2 O21 Sr1 -35.71(7) 3_675 . . . ?
O11 Sr1 O21 C21 -179.0(3) 3_675 . . . ?
O61 Sr1 O21 C21 -82.9(3) . . . . ?
O41 Sr1 O21 C21 -112.4(3) 3_675 . . . ?
O10 Sr1 O21 C21 107.4(3) 3_675 . . . ?
O40 Sr1 O21 C21 -45.7(3) 3_675 . . . ?
O31 Sr1 O21 C21 125.6(3) . . . . ?
Cl1 Sr1 O21 C21 35.2(3) . . . . ?
O1 Sr1 O21 C21 -177.8(3) . . . . ?
Ti1 Sr1 O21 C21 -139.1(3) . . . . ?
Ti1 Sr1 O21 C21 161.0(3) 3_675 . . . ?
Sr2 Sr1 O21 C21 -145.9(3) 3_675 . . . ?
O11 Sr1 O21 Ti1 -39.87(12) 3_675 . . . ?
O61 Sr1 O21 Ti1 56.18(16) . . . . ?
O41 Sr1 O21 Ti1 26.69(9) 3_675 . . . ?
O10 Sr1 O21 Ti1 -113.47(17) 3_675 . . . ?
O40 Sr1 O21 Ti1 93.43(11) 3_675 . . . ?
O31 Sr1 O21 Ti1 -95.31(10) . . . . ?
Cl1 Sr1 O21 Ti1 174.33(8) . . . . ?
O1 Sr1 O21 Ti1 -38.74(6) . . . . ?
Ti1 Sr1 O21 Ti1 -59.88(8) 3_675 . . . ?
Sr2 Sr1 O21 Ti1 -6.78(8) 3_675 . . . ?
O11 Sr1 O21 Sr2 54.57(10) 3_675 . . . ?
O61 Sr1 O21 Sr2 150.62(10) . . . . ?
O41 Sr1 O21 Sr2 121.13(10) 3_675 . . . ?
O10 Sr1 O21 Sr2 -19.0(2) 3_675 . . . ?
O40 Sr1 O21 Sr2 -172.12(10) 3_675 . . . ?
O31 Sr1 O21 Sr2 -0.87(8) . . . . ?
Cl1 Sr1 O21 Sr2 -91.23(7) . . . . ?
O1 Sr1 O21 Sr2 55.70(6) . . . . ?
Ti1 Sr1 O21 Sr2 94.44(11) . . . . ?
Ti1 Sr1 O21 Sr2 34.56(6) 3_675 . . . ?
Sr2 Sr1 O21 Sr2 87.66(7) 3_675 . . . ?
O11 Sr2 C22 O20 92.5(3) . . . . ?
O30 Sr2 C22 O20 -85.3(3) . . . . ?
O41 Sr2 C22 O20 174.5(3) . . . . ?
O31 Sr2 C22 O20 -149.1(3) . . . . ?
O21 Sr2 C22 O20 142.5(3) . . . . ?
O1 Sr2 C22 O20 151.2(3) . . . . ?
Cl2 Sr2 C22 O20 2.2(3) . . . . ?
Ti1 Sr2 C22 O20 125.6(3) . . . . ?
C31 Sr2 C22 O20 -125.6(3) . . . . ?
Ti1 Sr2 C22 O20 -178.0(2) 3_675 . . . ?
O11 Sr2 C22 C21 -34.0(3) . . . . ?
O30 Sr2 C22 C21 148.2(3) . . . . ?
O41 Sr2 C22 C21 48.0(5) . . . . ?
O31 Sr2 C22 C21 84.4(3) . . . . ?
O21 Sr2 C22 C21 16.0(2) . . . . ?
O20 Sr2 C22 C21 -126.5(5) . . . . ?
O1 Sr2 C22 C21 24.7(3) . . . . ?
Cl2 Sr2 C22 C21 -124.3(3) . . . . ?
Ti1 Sr2 C22 C21 -0.9(3) . . . . ?
C31 Sr2 C22 C21 107.9(3) . . . . ?
Ti1 Sr2 C22 C21 55.5(3) 3_675 . . . ?
Ti1 O21 C21 C22 146.6(3) . . . . ?
Sr2 O21 C21 C22 32.4(4) . . . . ?
Sr1 O21 C21 C22 -88.2(4) . . . . ?
O20 C22 C21 O21 -61.6(5) . . . . ?
Sr2 C22 C21 O21 -22.6(3) . . . . ?
C21 C22 O20 C23 -101.8(5) . . . . ?
Sr2 C22 O20 C23 -158.8(5) . . . . ?
C21 C22 O20 C22A -43.9(10) . . . . ?
Sr2 C22 O20 C22A -100.9(9) . . . . ?
C21 C22 O20 Sr2 57.0(4) . . . . ?
O11 Sr2 O20 C23 65.6(4) . . . . ?
O30 Sr2 O20 C23 -114.3(4) . . . . ?
O41 Sr2 O20 C23 -4.1(13) . . . . ?
O31 Sr2 O20 C23 -168.8(4) . . . . ?
O21 Sr2 O20 C23 127.0(4) . . . . ?
O1 Sr2 O20 C23 121.0(4) . . . . ?
Cl2 Sr2 O20 C23 -22.4(4) . . . . ?
C22 Sr2 O20 C23 155.6(6) . . . . ?
Ti1 Sr2 O20 C23 102.3(4) . . . . ?
C31 Sr2 O20 C23 -143.8(4) . . . . ?
Ti1 Sr2 O20 C23 158.7(3) 3_675 . . . ?
O11 Sr2 O20 C22 -89.9(3) . . . . ?
O30 Sr2 O20 C22 90.2(3) . . . . ?
O41 Sr2 O20 C22 -159.7(9) . . . . ?
O31 Sr2 O20 C22 35.6(3) . . . . ?
O21 Sr2 O20 C22 -28.5(3) . . . . ?
O1 Sr2 O20 C22 -34.5(3) . . . . ?
Cl2 Sr2 O20 C22 -177.9(3) . . . . ?
Ti1 Sr2 O20 C22 -53.3(3) . . . . ?
C31 Sr2 O20 C22 60.7(3) . . . . ?
Ti1 Sr2 O20 C22 3.2(4) 3_675 . . . ?
O11 Sr2 O20 C22A -35.5(8) . . . . ?
O30 Sr2 O20 C22A 144.6(8) . . . . ?
O41 Sr2 O20 C22A -105.2(12) . . . . ?
O31 Sr2 O20 C22A 90.1(8) . . . . ?
O21 Sr2 O20 C22A 25.9(8) . . . . ?
O1 Sr2 O20 C22A 19.9(8) . . . . ?
Cl2 Sr2 O20 C22A -123.5(8) . . . . ?
C22 Sr2 O20 C22A 54.5(8) . . . . ?
Ti1 Sr2 O20 C22A 1.2(8) . . . . ?
C31 Sr2 O20 C22A 115.2(8) . . . . ?
Ti1 Sr2 O20 C22A 57.7(8) 3_675 . . . ?
O11 Sr2 O31 C31 -164.2(2) . . . . ?
O30 Sr2 O31 C31 20.1(2) . . . . ?
O41 Sr2 O31 C31 -97.6(2) . . . . ?
O21 Sr2 O31 C31 137.7(2) . . . . ?
O20 Sr2 O31 C31 80.9(3) . . . . ?
O1 Sr2 O31 C31 -164.6(3) . . . . ?
Cl2 Sr2 O31 C31 -41.6(3) . . . . ?
C22 Sr2 O31 C31 95.0(3) . . . . ?
Ti1 Sr2 O31 C31 174.0(2) . . . . ?
Ti1 Sr2 O31 C31 -127.0(3) 3_675 . . . ?
O11 Sr2 O31 Ti1 -37.19(12) . . . 3_675 ?
O30 Sr2 O31 Ti1 147.12(12) . . . 3_675 ?
O41 Sr2 O31 Ti1 29.49(9) . . . 3_675 ?
O21 Sr2 O31 Ti1 -95.23(10) . . . 3_675 ?
O20 Sr2 O31 Ti1 -152.04(10) . . . 3_675 ?
O1 Sr2 O31 Ti1 -37.53(6) . . . 3_675 ?
Cl2 Sr2 O31 Ti1 85.47(11) . . . 3_675 ?
C22 Sr2 O31 Ti1 -137.97(12) . . . 3_675 ?
Ti1 Sr2 O31 Ti1 -58.97(8) . . . 3_675 ?
C31 Sr2 O31 Ti1 127.0(3) . . . 3_675 ?
O11 Sr2 O31 Sr1 57.16(11) . . . . ?
O30 Sr2 O31 Sr1 -118.53(11) . . . . ?
O41 Sr2 O31 Sr1 123.84(10) . . . . ?
O21 Sr2 O31 Sr1 -0.88(8) . . . . ?
O20 Sr2 O31 Sr1 -57.70(12) . . . . ?
O1 Sr2 O31 Sr1 56.82(6) . . . . ?
Cl2 Sr2 O31 Sr1 179.82(4) . . . . ?
C22 Sr2 O31 Sr1 -43.63(12) . . . . ?
Ti1 Sr2 O31 Sr1 35.38(7) . . . . ?
C31 Sr2 O31 Sr1 -138.6(3) . . . . ?
Ti1 Sr2 O31 Sr1 94.35(11) 3_675 . . . ?
O11 Sr1 O31 C31 111.8(3) 3_675 . . . ?
O61 Sr1 O31 C31 82.6(3) . . . . ?
O41 Sr1 O31 C31 178.1(3) 3_675 . . . ?
O10 Sr1 O31 C31 44.7(3) 3_675 . . . ?
O21 Sr1 O31 C31 -127.0(3) . . . . ?
O40 Sr1 O31 C31 -108.2(3) 3_675 . . . ?
Cl1 Sr1 O31 C31 -34.5(3) . . . . ?
O1 Sr1 O31 C31 176.7(3) . . . . ?
Ti1 Sr1 O31 C31 -162.0(3) . . . . ?
Ti1 Sr1 O31 C31 138.0(3) 3_675 . . . ?
Sr2 Sr1 O31 C31 144.7(3) 3_675 . . . ?
O11 Sr1 O31 Ti1 -26.23(8) 3_675 . . 3_675 ?
O61 Sr1 O31 Ti1 -55.42(16) . . . 3_675 ?
O41 Sr1 O31 Ti1 40.15(11) 3_675 . . 3_675 ?
O10 Sr1 O31 Ti1 -93.31(10) 3_675 . . 3_675 ?
O21 Sr1 O31 Ti1 94.98(10) . . . 3_675 ?
O40 Sr1 O31 Ti1 113.84(17) 3_675 . . 3_675 ?
Cl1 Sr1 O31 Ti1 -172.51(8) . . . 3_675 ?
O1 Sr1 O31 Ti1 38.65(6) . . . 3_675 ?
Ti1 Sr1 O31 Ti1 59.96(8) . . . 3_675 ?
Sr2 Sr1 O31 Ti1 6.67(8) 3_675 . . 3_675 ?
O11 Sr1 O31 Sr2 -120.35(10) 3_675 . . . ?
O61 Sr1 O31 Sr2 -149.53(11) . . . . ?
O41 Sr1 O31 Sr2 -53.97(10) 3_675 . . . ?
O10 Sr1 O31 Sr2 172.57(10) 3_675 . . . ?
O21 Sr1 O31 Sr2 0.86(8) . . . . ?
O40 Sr1 O31 Sr2 19.7(2) 3_675 . . . ?
Cl1 Sr1 O31 Sr2 93.37(7) . . . . ?
O1 Sr1 O31 Sr2 -55.47(6) . . . . ?
Ti1 Sr1 O31 Sr2 -34.16(6) . . . . ?
Ti1 Sr1 O31 Sr2 -94.12(11) 3_675 . . . ?
Sr2 Sr1 O31 Sr2 -87.44(7) 3_675 . . . ?
Ti1 O31 C31 C32 -158.6(3) 3_675 . . . ?
Sr2 O31 C31 C32 -49.8(4) . . . . ?
Sr1 O31 C31 C32 73.9(4) . . . . ?
Ti1 O31 C31 Sr2 -108.8(3) 3_675 . . . ?
Sr1 O31 C31 Sr2 123.7(3) . . . . ?
O11 Sr2 C31 O31 21.6(3) . . . . ?
O30 Sr2 C31 O31 -153.6(3) . . . . ?
O41 Sr2 C31 O31 73.3(2) . . . . ?
O21 Sr2 C31 O31 -42.2(2) . . . . ?
O20 Sr2 C31 O31 -110.4(2) . . . . ?
O1 Sr2 C31 O31 13.3(2) . . . . ?
Cl2 Sr2 C31 O31 149.9(2) . . . . ?
C22 Sr2 C31 O31 -89.0(2) . . . . ?
Ti1 Sr2 C31 O31 -6.4(3) . . . . ?
Ti1 Sr2 C31 O31 36.4(2) 3_675 . . . ?
O11 Sr2 C31 C32 155.2(2) . . . . ?
O30 Sr2 C31 C32 -20.0(2) . . . . ?
O41 Sr2 C31 C32 -153.2(3) . . . . ?
O31 Sr2 C31 C32 133.5(4) . . . . ?
O21 Sr2 C31 C32 91.3(2) . . . . ?
O20 Sr2 C31 C32 23.2(3) . . . . ?
O1 Sr2 C31 C32 146.8(2) . . . . ?
Cl2 Sr2 C31 C32 -76.6(2) . . . . ?
C22 Sr2 C31 C32 44.6(3) . . . . ?
Ti1 Sr2 C31 C32 127.1(2) . . . . ?
Ti1 Sr2 C31 C32 169.9(3) 3_675 . . . ?
O31 C31 C32 O30 61.1(4) . . . . ?
Sr2 C31 C32 O30 27.3(3) . . . . ?
C31 C32 O30 C33 176.2(3) . . . . ?
C31 C32 O30 Sr2 -40.5(4) . . . . ?
O11 Sr2 O30 C32 -118.3(9) . . . . ?
O41 Sr2 O30 C32 67.9(3) . . . . ?
O31 Sr2 O30 C32 12.0(2) . . . . ?
O21 Sr2 O30 C32 -57.5(3) . . . . ?
O20 Sr2 O30 C32 -117.2(3) . . . . ?
O1 Sr2 O30 C32 7.2(3) . . . . ?
Cl2 Sr2 O30 C32 156.8(3) . . . . ?
C22 Sr2 O30 C32 -92.4(3) . . . . ?
Ti1 Sr2 O30 C32 -35.0(3) . . . . ?
C31 Sr2 O30 C32 23.0(2) . . . . ?
Ti1 Sr2 O30 C32 31.1(3) 3_675 . . . ?
O11 Sr2 O30 C33 21.4(11) . . . . ?
O41 Sr2 O30 C33 -152.3(3) . . . . ?
O31 Sr2 O30 C33 151.7(3) . . . . ?
O21 Sr2 O30 C33 82.2(3) . . . . ?
O20 Sr2 O30 C33 22.6(3) . . . . ?
O1 Sr2 O30 C33 146.9(3) . . . . ?
Cl2 Sr2 O30 C33 -63.4(3) . . . . ?
C22 Sr2 O30 C33 47.3(3) . . . . ?
Ti1 Sr2 O30 C33 104.7(3) . . . . ?
C31 Sr2 O30 C33 162.8(4) . . . . ?
Ti1 Sr2 O30 C33 170.8(3) 3_675 . . . ?
O11 Sr2 O41 C41 -126.9(3) . . . . ?
O30 Sr2 O41 C41 52.5(3) . . . . ?
O31 Sr2 O41 C41 108.8(3) . . . . ?
O21 Sr2 O41 C41 174.2(2) . . . . ?
O20 Sr2 O41 C41 -56.6(11) . . . . ?
O1 Sr2 O41 C41 175.5(3) . . . . ?
Cl2 Sr2 O41 C41 -38.4(3) . . . . ?
C22 Sr2 O41 C41 148.9(3) . . . . ?
Ti1 Sr2 O41 C41 -163.3(3) . . . . ?
C31 Sr2 O41 C41 84.4(3) . . . . ?
Ti1 Sr2 O41 C41 138.4(3) 3_675 . . . ?
O11 Sr2 O41 Ti1 94.69(10) . . . 3_675 ?
O30 Sr2 O41 Ti1 -85.87(10) . . . 3_675 ?
O31 Sr2 O41 Ti1 -29.60(9) . . . 3_675 ?
O21 Sr2 O41 Ti1 35.77(12) . . . 3_675 ?
O20 Sr2 O41 Ti1 165.0(10) . . . 3_675 ?
O1 Sr2 O41 Ti1 37.14(6) . . . 3_675 ?
Cl2 Sr2 O41 Ti1 -176.75(8) . . . 3_675 ?
C22 Sr2 O41 Ti1 10.5(4) . . . 3_675 ?
Ti1 Sr2 O41 Ti1 58.31(8) . . . 3_675 ?
C31 Sr2 O41 Ti1 -54.01(10) . . . 3_675 ?
O11 Sr2 O41 Sr1 -1.89(8) . . . 3_675 ?
O30 Sr2 O41 Sr1 177.55(8) . . . 3_675 ?
O31 Sr2 O41 Sr1 -126.18(10) . . . 3_675 ?
O21 Sr2 O41 Sr1 -60.81(11) . . . 3_675 ?
O20 Sr2 O41 Sr1 68.5(10) . . . 3_675 ?
O1 Sr2 O41 Sr1 -59.43(6) . . . 3_675 ?
Cl2 Sr2 O41 Sr1 86.67(7) . . . 3_675 ?
C22 Sr2 O41 Sr1 -86.1(3) . . . 3_675 ?
Ti1 Sr2 O41 Sr1 -38.27(6) . . . 3_675 ?
C31 Sr2 O41 Sr1 -150.59(11) . . . 3_675 ?
Ti1 Sr2 O41 Sr1 -96.58(11) 3_675 . . 3_675 ?
Ti1 O41 C41 C42 -70.8(4) 3_675 . . . ?
Sr2 O41 C41 C42 164.9(2) . . . . ?
Sr1 O41 C41 C42 47.2(4) 3_675 . . . ?
O41 C41 C42 O40 -54.3(4) . . . . ?
C41 C42 O40 C43 -166.4(3) . . . . ?
C41 C42 O40 Sr1 34.4(4) . . . 3_675 ?
O1 Ti1 O51 C51 48(8) . . . . ?
O21 Ti1 O51 C51 9.9(16) . . . . ?
O11 Ti1 O51 C51 100.5(16) . . . . ?
O41 Ti1 O51 C51 -80.1(16) 3_675 . . . ?
O31 Ti1 O51 C51 -169.0(16) 3_675 . . . ?
Sr2 Ti1 O51 C51 55.6(16) . . . . ?
Sr2 Ti1 O51 C51 -124.2(16) 3_675 . . . ?
Sr1 Ti1 O51 C51 -35.5(16) . . . . ?
Sr1 Ti1 O51 C51 143.4(16) 3_675 . . . ?
Ti1 O51 C51 C52 168.4(14) . . . . ?
O51 C51 C52 O50 77.4(4) . . . . ?
C51 C52 O50 C53 -172.4(4) . . . . ?
O11 Sr1 O61 C61 -108.0(3) 3_675 . . . ?
O41 Sr1 O61 C61 170.2(3) 3_675 . . . ?
O10 Sr1 O61 C61 -41.7(3) 3_675 . . . ?
O21 Sr1 O61 C61 143.3(3) . . . . ?
O40 Sr1 O61 C61 103.9(3) 3_675 . . . ?
O31 Sr1 O61 C61 -81.4(3) . . . . ?
Cl1 Sr1 O61 C61 30.2(3) . . . . ?
O1 Sr1 O61 C61 -149.3(3) . . . . ?
Ti1 Sr1 O61 C61 174.2(3) . . . . ?
Ti1 Sr1 O61 C61 -112.5(3) 3_675 . . . ?
Sr2 Sr1 O61 C61 -148.5(3) 3_675 . . . ?
Sr1 O61 C61 C62 -64.6(4) . . . . ?
O61 C61 C62 O60 178.0(3) . . . . ?
C61 C62 O60 C63 -175.5(4) . . . . ?
